data_4073854
loop_
_publ_author_name
'Xiang, Li'
'Wang, Qiuwen'
'Song, Haibin'
'Zi, Guofu'

_publ_section_title
;
 Synthesis, Structural Characterization, and Reactivity of
 Organolanthanides Derived from a New Chiral Ligand,
 (R)-Bis(pyrrol-2-ylmethyleneamino)-1,1&#x2018;-binaphthyl
;
_journal_issue 22
_journal_name_full Organometallics
_journal_page_first 5323
_journal_paper_doi 10.1021/om7006826
_journal_volume 26
_journal_year 2007
_chemical_formula_moiety 'C47 H54 N5 O Si2 Sm'
_chemical_formula_sum 'C47 H54 N5 O Si2 Sm'
_chemical_formula_weight 911.48
_chemical_name_systematic
; 
 ? 
;
_space_group_IT_number 19
_symmetry_cell_setting orthorhombic
_symmetry_space_group_name_Hall 'P 2ac 2ab'
_symmetry_space_group_name_H-M 'P 21 21 21'
_atom_sites_solution_hydrogens geom
_atom_sites_solution_primary direct
_atom_sites_solution_secondary difmap
_audit_creation_method SHELXL-97
_cell_angle_alpha 90.00
_cell_angle_beta 90.00
_cell_angle_gamma 90.00
_cell_formula_units_Z 12
_cell_length_a 11.236(2)
_cell_length_b 17.360(4)
_cell_length_c 68.727(14)
_cell_measurement_reflns_used 9706
_cell_measurement_temperature 113(2)
_cell_measurement_theta_max 20.9
_cell_measurement_theta_min 2.5
_cell_volume 13406(5)
_computing_cell_refinement CrystalClear
_computing_data_collection CrystalClear
_computing_data_reduction CrystalClear
_computing_molecular_graphics 'Bruker SHELXTL'
_computing_publication_material 'CrystalStructure 3.7.0'
_computing_structure_refinement 'SHELXL-97 (Sheldrick, 1997)'
_computing_structure_solution 'SHELXS-97 (Sheldrick, 1990)'
_diffrn_ambient_temperature 113(2)
_diffrn_detector_area_resol_mean 7.31
_diffrn_measured_fraction_theta_full 0.889
_diffrn_measured_fraction_theta_max 0.870
_diffrn_measurement_device_type 'Rigaku Saturn'
_diffrn_measurement_method \w
_diffrn_radiation_monochromator confocal
_diffrn_radiation_source 'rotating anode'
_diffrn_radiation_type MoK\a
_diffrn_radiation_wavelength 0.71073
_diffrn_reflns_av_R_equivalents 0.0554
_diffrn_reflns_av_sigmaI/netI 0.1044
_diffrn_reflns_limit_h_max 13
_diffrn_reflns_limit_h_min -13
_diffrn_reflns_limit_k_max 18
_diffrn_reflns_limit_k_min -21
_diffrn_reflns_limit_l_max 84
_diffrn_reflns_limit_l_min -84
_diffrn_reflns_number 62550
_diffrn_reflns_theta_full 25.00
_diffrn_reflns_theta_max 26.02
_diffrn_reflns_theta_min 1.67
_exptl_absorpt_coefficient_mu 1.408
_exptl_absorpt_correction_T_max 0.8061
_exptl_absorpt_correction_T_min 0.7471
_exptl_absorpt_correction_type multi-scan
_exptl_absorpt_process_details crystalclear
_exptl_crystal_colour colorless
_exptl_crystal_density_diffrn 1.355
_exptl_crystal_density_method 'not measured'
_exptl_crystal_description prism
_exptl_crystal_F_000 5628
_exptl_crystal_size_max 0.22
_exptl_crystal_size_mid 0.18
_exptl_crystal_size_min 0.16
_refine_diff_density_max 1.387
_refine_diff_density_min -1.144
_refine_diff_density_rms 0.120
_refine_ls_abs_structure_details 'Flack H D (1983), Acta Cryst. A39, 876-881'
_refine_ls_abs_structure_Flack -0.016(7)
_refine_ls_extinction_method none
_refine_ls_goodness_of_fit_ref 1.005
_refine_ls_hydrogen_treatment constr
_refine_ls_matrix_type full
_refine_ls_number_parameters 1573
_refine_ls_number_reflns 20400
_refine_ls_number_restraints 84
_refine_ls_restrained_S_all 1.004
_refine_ls_R_factor_all 0.0622
_refine_ls_R_factor_gt 0.0483
_refine_ls_shift/su_max 0.004
_refine_ls_shift/su_mean 0.000
_refine_ls_structure_factor_coef Fsqd
_refine_ls_weighting_details 'calc w=1/[\s^2^(Fo^2^)+(0.0230P)^2^+0.0000P] where P=(Fo^2^+2Fc^2^)/3'
_refine_ls_weighting_scheme calc
_refine_ls_wR_factor_gt 0.0728
_refine_ls_wR_factor_ref 0.0763
_reflns_number_gt 15918
_reflns_number_total 20400
_reflns_threshold_expression >2sigma(I)
_cod_data_source_file om7006826-file002.cif
_cod_data_source_block compound3
_cod_database_code 4073854

loop_
_symmetry_equiv_pos_as_xyz
'x, y, z'
'-x+1/2, -y, z+1/2'
'-x, y+1/2, -z+1/2'
'x+1/2, -y+1/2, -z'

loop_
_atom_site_label
_atom_site_type_symbol
_atom_site_fract_x
_atom_site_fract_y
_atom_site_fract_z
_atom_site_U_iso_or_equiv
_atom_site_adp_type
_atom_site_occupancy
_atom_site_symmetry_multiplicity
_atom_site_calc_flag
_atom_site_refinement_flags
_atom_site_disorder_assembly
_atom_site_disorder_group
Sm1 Sm 0.80464(2) 0.083155(18) 0.569159(4) 0.02068(9) Uani 1 1 d . . .
Sm2 Sm 0.22880(3) 0.568362(17) 0.261798(4) 0.02076(9) Uani 1 1 d . . .
Sm3 Sm 0.72586(3) 0.902424(17) 0.402307(4) 0.02122(9) Uani 1 1 d . . .
Si1 Si 0.77408(17) 0.25922(10) 0.59195(2) 0.0317(5) Uani 1 1 d . . .
Si2 Si 0.56452(16) 0.14732(11) 0.59317(3) 0.0340(5) Uani 1 1 d . . .
Si3 Si 0.29938(18) 0.74030(10) 0.24007(3) 0.0400(5) Uani 1 1 d . . .
Si4 Si 0.47641(16) 0.60914(12) 0.23630(3) 0.0455(6) Uani 1 1 d . . .
Si5 Si 0.82464(16) 0.73602(11) 0.42370(3) 0.0326(5) Uani 1 1 d . . .
Si6 Si 1.00162(15) 0.86746(11) 0.42147(3) 0.0293(5) Uani 1 1 d . . .
N1 N 1.0224(4) 0.0672(3) 0.56094(6) 0.0186(12) Uani 1 1 d . . .
N2 N 0.8212(4) 0.1471(3) 0.53658(7) 0.0240(13) Uani 1 1 d . . .
N3 N 0.9297(4) 0.0738(3) 0.59845(7) 0.0228(12) Uani 1 1 d . . .
N4 N 0.6394(4) 0.0457(3) 0.54725(7) 0.0266(13) Uani 1 1 d . . .
N5 N 0.7043(4) 0.1758(2) 0.58590(6) 0.0263(13) Uani 1 1 d . . .
N6 N 0.2044(4) 0.6377(2) 0.29321(6) 0.0208(12) Uani 1 1 d . . .
N7 N 0.0065(4) 0.5557(3) 0.26801(7) 0.0212(12) Uani 1 1 d . . .
N8 N 0.3899(4) 0.5343(3) 0.28505(7) 0.0245(13) Uani 1 1 d . . .
N9 N 0.1096(4) 0.5614(3) 0.23162(7) 0.0276(13) Uani 1 1 d . . .
N10 N 0.3478(4) 0.6494(2) 0.24443(7) 0.0260(13) Uani 1 1 d . . .
N11 N 0.5012(4) 0.9070(3) 0.39739(7) 0.0226(12) Uani 1 1 d . . .
N12 N 0.7032(4) 0.8358(3) 0.37023(7) 0.0269(13) Uani 1 1 d . . .
N13 N 0.6167(4) 0.9037(3) 0.43339(7) 0.0254(13) Uani 1 1 d . . .
N14 N 0.8625(4) 0.9545(3) 0.37740(7) 0.0292(13) Uani 1 1 d . . .
N15 N 0.8640(4) 0.8277(2) 0.41792(6) 0.0196(12) Uani 1 1 d . . .
O1 O 0.8127(3) -0.0566(2) 0.57242(5) 0.0267(10) Uani 1 1 d . . .
O2 O 0.2079(3) 0.42864(19) 0.26163(5) 0.0280(10) Uani 1 1 d . . .
O3 O 0.7005(3) 1.0403(2) 0.40730(5) 0.0282(10) Uani 1 1 d . . .
C1 C 1.0617(4) 0.0996(4) 0.52726(8) 0.0157(15) Uani 1 1 d . . .
C2 C 1.0664(5) 0.0474(4) 0.54226(9) 0.0195(15) Uani 1 1 d . . .
C3 C 1.1100(5) -0.0275(4) 0.53917(9) 0.0273(17) Uani 1 1 d . . .
H3 H 1.1141 -0.0624 0.5498 0.033 Uiso 1 1 calc R . .
C4 C 1.1466(5) -0.0511(4) 0.52124(9) 0.0297(17) Uani 1 1 d . . .
H4 H 1.1775 -0.1016 0.5196 0.036 Uiso 1 1 calc R . .
C5 C 1.1386(5) -0.0006(4) 0.50509(9) 0.0268(16) Uani 1 1 d . . .
C6 C 1.0957(4) 0.0757(4) 0.50819(8) 0.0198(15) Uani 1 1 d . . .
C7 C 1.0836(5) 0.1244(4) 0.49170(9) 0.0240(16) Uani 1 1 d . . .
H7 H 1.0554 0.1756 0.4934 0.029 Uiso 1 1 calc R . .
C8 C 1.1119(5) 0.0990(4) 0.47347(9) 0.0278(16) Uani 1 1 d . . .
H8 H 1.1014 0.1323 0.4626 0.033 Uiso 1 1 calc R . .
C9 C 1.1561(5) 0.0246(4) 0.47055(10) 0.0347(18) Uani 1 1 d . . .
H9 H 1.1763 0.0077 0.4578 0.042 Uiso 1 1 calc R . .
C10 C 1.1699(5) -0.0237(4) 0.48614(10) 0.0368(18) Uani 1 1 d . . .
H10 H 1.2013 -0.0738 0.4841 0.044 Uiso 1 1 calc R . .
C11 C 1.0264(5) 0.1819(3) 0.53004(8) 0.0190(15) Uani 1 1 d . . .
C12 C 0.9089(5) 0.2038(4) 0.53230(8) 0.0221(16) Uani 1 1 d . . .
C13 C 0.8767(5) 0.2827(4) 0.53166(8) 0.0252(16) Uani 1 1 d . . .
H13 H 0.7952 0.2969 0.5325 0.030 Uiso 1 1 calc R . .
C14 C 0.9608(6) 0.3382(4) 0.52981(8) 0.0272(16) Uani 1 1 d . . .
H14 H 0.9373 0.3907 0.5293 0.033 Uiso 1 1 calc R . .
C15 C 1.0816(6) 0.3194(4) 0.52863(8) 0.0246(16) Uani 1 1 d . . .
C16 C 1.1153(5) 0.2403(4) 0.52849(8) 0.0181(15) Uani 1 1 d . . .
C17 C 1.2395(5) 0.2224(3) 0.52775(7) 0.0227(15) Uani 1 1 d . . .
H17 H 1.2639 0.1700 0.5280 0.027 Uiso 1 1 calc R . .
C18 C 1.3229(6) 0.2782(4) 0.52673(8) 0.0309(17) Uani 1 1 d . . .
H18 H 1.4048 0.2647 0.5264 0.037 Uiso 1 1 calc R . .
C19 C 1.2892(6) 0.3567(4) 0.52623(8) 0.0307(17) Uani 1 1 d . . .
H19 H 1.3485 0.3955 0.5252 0.037 Uiso 1 1 calc R . .
C20 C 1.1725(6) 0.3771(4) 0.52721(8) 0.0282(17) Uani 1 1 d . . .
H20 H 1.1510 0.4300 0.5270 0.034 Uiso 1 1 calc R . .
C21 C 1.0921(5) 0.0596(3) 0.57613(9) 0.0266(17) Uani 1 1 d . . .
H21 H 1.1741 0.0489 0.5741 0.032 Uiso 1 1 calc R . .
C22 C 1.0506(5) 0.0664(3) 0.59500(9) 0.0238(16) Uani 1 1 d . . .
C23 C 1.1125(6) 0.0722(4) 0.61286(9) 0.0360(18) Uani 1 1 d . . .
H23 H 1.1962 0.0691 0.6146 0.043 Uiso 1 1 calc R . .
C24 C 1.0292(5) 0.0831(4) 0.62706(9) 0.0336(17) Uani 1 1 d . . .
H24 H 1.0438 0.0892 0.6406 0.040 Uiso 1 1 calc R . .
C25 C 0.9192(5) 0.0838(3) 0.61797(8) 0.0242(15) Uani 1 1 d . . .
H25 H 0.8456 0.0904 0.6246 0.029 Uiso 1 1 calc R . .
C26 C 0.7202(5) 0.1469(3) 0.52677(8) 0.0258(16) Uani 1 1 d . . .
H26 H 0.7099 0.1821 0.5163 0.031 Uiso 1 1 calc R . .
C27 C 0.6279(5) 0.0961(4) 0.53139(8) 0.0262(17) Uani 1 1 d . . .
C28 C 0.5196(5) 0.0845(4) 0.52195(10) 0.041(2) Uani 1 1 d . . .
H28 H 0.4903 0.1119 0.5110 0.050 Uiso 1 1 calc R . .
C29 C 0.4631(5) 0.0249(4) 0.53180(10) 0.046(2) Uani 1 1 d . . .
H29 H 0.3877 0.0031 0.5288 0.056 Uiso 1 1 calc R . .
C30 C 0.5393(6) 0.0034(4) 0.54699(10) 0.0396(19) Uani 1 1 d . . .
H30 H 0.5222 -0.0365 0.5560 0.048 Uiso 1 1 calc R . .
C31 C 0.7836(6) 0.2806(3) 0.61863(8) 0.0388(18) Uani 1 1 d . . .
H31A H 0.7092 0.3045 0.6230 0.058 Uiso 1 1 calc R . .
H31B H 0.8501 0.3159 0.6211 0.058 Uiso 1 1 calc R . .
H31C H 0.7965 0.2326 0.6258 0.058 Uiso 1 1 calc R . .
C32 C 0.9330(5) 0.2565(3) 0.58353(9) 0.0366(18) Uani 1 1 d . . .
H32A H 0.9796 0.2236 0.5923 0.055 Uiso 1 1 calc R . .
H32B H 0.9659 0.3088 0.5836 0.055 Uiso 1 1 calc R . .
H32C H 0.9365 0.2357 0.5703 0.055 Uiso 1 1 calc R . .
C33 C 0.7022(6) 0.3461(3) 0.58039(10) 0.054(2) Uani 1 1 d . . .
H33A H 0.7079 0.3420 0.5662 0.081 Uiso 1 1 calc R . .
H33B H 0.7430 0.3929 0.5848 0.081 Uiso 1 1 calc R . .
H33C H 0.6182 0.3485 0.5842 0.081 Uiso 1 1 calc R . .
C34 C 0.5700(6) 0.0409(3) 0.59752(10) 0.0393(19) Uani 1 1 d . . .
H34A H 0.6009 0.0151 0.5859 0.059 Uiso 1 1 calc R . .
H34B H 0.4897 0.0220 0.6004 0.059 Uiso 1 1 calc R . .
H34C H 0.6223 0.0301 0.6086 0.059 Uiso 1 1 calc R . .
C35 C 0.4482(5) 0.1700(4) 0.57477(9) 0.045(2) Uani 1 1 d . . .
H35A H 0.4446 0.2259 0.5728 0.068 Uiso 1 1 calc R . .
H35B H 0.3708 0.1515 0.5794 0.068 Uiso 1 1 calc R . .
H35C H 0.4678 0.1446 0.5624 0.068 Uiso 1 1 calc R . .
C36 C 0.5128(6) 0.1912(4) 0.61679(9) 0.050(2) Uani 1 1 d . . .
H36A H 0.5706 0.1796 0.6271 0.075 Uiso 1 1 calc R . .
H36B H 0.4351 0.1697 0.6203 0.075 Uiso 1 1 calc R . .
H36C H 0.5059 0.2472 0.6153 0.075 Uiso 1 1 calc R . .
C37 C 0.8480(6) -0.1017(3) 0.58933(9) 0.0347(17) Uani 1 1 d . . .
H37A H 0.7952 -0.0907 0.6005 0.042 Uiso 1 1 calc R . .
H37B H 0.9310 -0.0897 0.5931 0.042 Uiso 1 1 calc R . .
C38 C 0.8367(6) -0.1857(3) 0.58308(9) 0.0380(18) Uani 1 1 d . . .
H38A H 0.8954 -0.2186 0.5899 0.046 Uiso 1 1 calc R . .
H38B H 0.7556 -0.2057 0.5856 0.046 Uiso 1 1 calc R . .
C39 C 0.8628(6) -0.1811(4) 0.56137(10) 0.041(2) Uani 1 1 d . . .
H39A H 0.9495 -0.1789 0.5589 0.049 Uiso 1 1 calc R . .
H39B H 0.8285 -0.2256 0.5543 0.049 Uiso 1 1 calc R . .
C40 C 0.8033(6) -0.1078(3) 0.55569(9) 0.0348(18) Uani 1 1 d . . .
H40A H 0.8431 -0.0849 0.5442 0.042 Uiso 1 1 calc R . .
H40B H 0.7187 -0.1173 0.5524 0.042 Uiso 1 1 calc R . .
C41 C -0.0037(5) 0.6685(3) 0.29957(8) 0.0160(14) Uani 1 1 d . . .
C42 C 0.1126(5) 0.6933(4) 0.29732(9) 0.0241(16) Uani 1 1 d . . .
C43 C 0.1409(5) 0.7722(4) 0.29798(8) 0.0260(16) Uani 1 1 d . . .
H43 H 0.2214 0.7882 0.2968 0.031 Uiso 1 1 calc R . .
C44 C 0.0537(5) 0.8260(4) 0.30032(8) 0.0252(16) Uani 1 1 d . . .
H44 H 0.0741 0.8790 0.3008 0.030 Uiso 1 1 calc R . .
C45 C -0.0670(5) 0.8037(3) 0.30199(8) 0.0187(15) Uani 1 1 d . . .
C46 C -0.0959(5) 0.7244(4) 0.30124(8) 0.0190(15) Uani 1 1 d . . .
C47 C -0.2181(5) 0.7030(3) 0.30216(8) 0.0234(15) Uani 1 1 d . . .
H47 H -0.2391 0.6500 0.3017 0.028 Uiso 1 1 calc R . .
C48 C -0.3054(5) 0.7569(4) 0.30362(8) 0.0279(17) Uani 1 1 d . . .
H48 H -0.3864 0.7413 0.3040 0.033 Uiso 1 1 calc R . .
C49 C -0.2763(6) 0.8362(4) 0.30454(8) 0.0274(16) Uani 1 1 d . . .
H49 H -0.3376 0.8736 0.3059 0.033 Uiso 1 1 calc R . .
C50 C -0.1594(6) 0.8591(3) 0.30350(8) 0.0238(16) Uani 1 1 d . . .
H50 H -0.1403 0.9124 0.3038 0.029 Uiso 1 1 calc R . .
C51 C -0.0340(4) 0.5846(4) 0.30207(9) 0.0201(15) Uani 1 1 d . . .
C52 C -0.0387(5) 0.5341(4) 0.28686(9) 0.0214(16) Uani 1 1 d . . .
C53 C -0.0802(5) 0.4586(4) 0.28958(10) 0.0293(17) Uani 1 1 d . . .
H53 H -0.0835 0.4246 0.2788 0.035 Uiso 1 1 calc R . .
C54 C -0.1156(5) 0.4332(4) 0.30725(11) 0.0347(18) Uani 1 1 d . . .
H54 H -0.1456 0.3824 0.3087 0.042 Uiso 1 1 calc R . .
C55 C -0.1078(5) 0.4821(4) 0.32360(11) 0.0313(18) Uani 1 1 d . . .
C56 C -0.0660(5) 0.5584(4) 0.32114(9) 0.0201(15) Uani 1 1 d . . .
C57 C -0.0534(5) 0.6053(4) 0.33777(9) 0.0253(16) Uani 1 1 d . . .
H57 H -0.0260 0.6567 0.3363 0.030 Uiso 1 1 calc R . .
C58 C -0.0795(5) 0.5786(4) 0.35582(9) 0.0325(17) Uani 1 1 d . . .
H58 H -0.0692 0.6109 0.3669 0.039 Uiso 1 1 calc R . .
C59 C -0.1219(5) 0.5030(5) 0.35808(11) 0.045(2) Uani 1 1 d . . .
H59 H -0.1401 0.4843 0.3707 0.053 Uiso 1 1 calc R . .
C60 C -0.1369(5) 0.4568(4) 0.34271(10) 0.0361(18) Uani 1 1 d . . .
H60 H -0.1675 0.4063 0.3446 0.043 Uiso 1 1 calc R . .
C61 C 0.3027(5) 0.6386(3) 0.30376(8) 0.0206(15) Uani 1 1 d . . .
H61 H 0.3093 0.6747 0.3141 0.025 Uiso 1 1 calc R . .
C62 C 0.3973(5) 0.5881(4) 0.30018(8) 0.0232(16) Uani 1 1 d . . .
C63 C 0.5043(5) 0.5804(4) 0.31038(9) 0.0302(17) Uani 1 1 d . . .
H63 H 0.5305 0.6106 0.3211 0.036 Uiso 1 1 calc R . .
C64 C 0.5644(5) 0.5198(4) 0.30169(10) 0.0365(19) Uani 1 1 d . . .
H64 H 0.6402 0.5002 0.3053 0.044 Uiso 1 1 calc R . .
C65 C 0.4923(5) 0.4932(4) 0.28667(10) 0.0305(18) Uani 1 1 d . . .
H65 H 0.5125 0.4511 0.2785 0.037 Uiso 1 1 calc R . .
C66 C -0.0587(5) 0.5447(3) 0.25274(9) 0.0261(17) Uani 1 1 d . . .
H66 H -0.1401 0.5313 0.2543 0.031 Uiso 1 1 calc R . .
C67 C -0.0118(5) 0.5523(3) 0.23386(9) 0.0233(16) Uani 1 1 d . . .
C68 C -0.0677(5) 0.5526(4) 0.21602(9) 0.0334(18) Uani 1 1 d . . .
H68 H -0.1507 0.5477 0.2137 0.040 Uiso 1 1 calc R . .
C69 C 0.0214(6) 0.5617(4) 0.20197(9) 0.0361(18) Uani 1 1 d . . .
H69 H 0.0119 0.5638 0.1882 0.043 Uiso 1 1 calc R . .
C70 C 0.1271(6) 0.5669(3) 0.21251(9) 0.0316(17) Uani 1 1 d . . .
H70 H 0.2031 0.5736 0.2067 0.038 Uiso 1 1 calc R . .
C71 C 0.1387(6) 0.7467(3) 0.24618(10) 0.045(2) Uani 1 1 d . . .
H71A H 0.0927 0.7156 0.2370 0.068 Uiso 1 1 calc R . .
H71B H 0.1128 0.8006 0.2454 0.068 Uiso 1 1 calc R . .
H71C H 0.1257 0.7274 0.2594 0.068 Uiso 1 1 calc R . .
C72 C 0.3112(8) 0.7745(4) 0.21456(11) 0.098(3) Uani 1 1 d . . .
H72A H 0.3953 0.7774 0.2108 0.147 Uiso 1 1 calc R . .
H72B H 0.2751 0.8257 0.2135 0.147 Uiso 1 1 calc R . .
H72C H 0.2697 0.7385 0.2059 0.147 Uiso 1 1 calc R . .
C73 C 0.3809(7) 0.8117(4) 0.25551(13) 0.095(3) Uani 1 1 d . . .
H73A H 0.3849 0.7928 0.2689 0.142 Uiso 1 1 calc R . .
H73B H 0.3389 0.8611 0.2552 0.142 Uiso 1 1 calc R . .
H73C H 0.4618 0.8186 0.2504 0.142 Uiso 1 1 calc R . .
C74 C 0.4508(6) 0.5026(3) 0.23423(10) 0.056(2) Uani 1 1 d . . .
H74A H 0.4234 0.4824 0.2468 0.084 Uiso 1 1 calc R . .
H74B H 0.5254 0.4771 0.2306 0.084 Uiso 1 1 calc R . .
H74C H 0.3904 0.4926 0.2243 0.084 Uiso 1 1 calc R . .
C75 C 0.5269(7) 0.6429(4) 0.21166(11) 0.075(3) Uani 1 1 d . . .
H75A H 0.4615 0.6375 0.2023 0.113 Uiso 1 1 calc R . .
H75B H 0.5947 0.6117 0.2074 0.113 Uiso 1 1 calc R . .
H75C H 0.5509 0.6971 0.2124 0.113 Uiso 1 1 calc R . .
C76 C 0.6062(6) 0.6280(5) 0.25285(13) 0.100(4) Uani 1 1 d . . .
H76A H 0.6164 0.6837 0.2545 0.150 Uiso 1 1 calc R . .
H76B H 0.6785 0.6060 0.2471 0.150 Uiso 1 1 calc R . .
H76C H 0.5913 0.6042 0.2656 0.150 Uiso 1 1 calc R . .
C77 C 0.1584(7) 0.3839(4) 0.24547(9) 0.050(2) Uani 1 1 d . . .
H77A H 0.1953 0.3994 0.2330 0.060 Uiso 1 1 calc R . .
H77B H 0.0712 0.3915 0.2446 0.060 Uiso 1 1 calc R . .
C78 C 0.1869(6) 0.3020(4) 0.25009(9) 0.047(2) Uani 1 1 d . . .
H78A H 0.2671 0.2878 0.2453 0.056 Uiso 1 1 calc R . .
H78B H 0.1275 0.2665 0.2443 0.056 Uiso 1 1 calc R . .
C79 C 0.1814(7) 0.3009(4) 0.27202(9) 0.052(2) Uani 1 1 d . . .
H79A H 0.0984 0.2948 0.2766 0.062 Uiso 1 1 calc R . .
H79B H 0.2302 0.2583 0.2774 0.062 Uiso 1 1 calc R . .
C80 C 0.2299(6) 0.3759(3) 0.27780(8) 0.0376(18) Uani 1 1 d . . .
H80A H 0.1900 0.3947 0.2897 0.045 Uiso 1 1 calc R . .
H80B H 0.3163 0.3718 0.2804 0.045 Uiso 1 1 calc R . .
C81 C 0.4564(4) 0.8760(3) 0.36373(9) 0.0191(15) Uani 1 1 d . . .
C82 C 0.4471(4) 0.9269(4) 0.37927(9) 0.0207(15) Uani 1 1 d . . .
C83 C 0.3908(5) 0.9983(3) 0.37662(10) 0.0249(16) Uani 1 1 d . . .
H83 H 0.3850 1.0326 0.3874 0.030 Uiso 1 1 calc R . .
C84 C 0.3451(5) 1.0196(4) 0.35944(10) 0.0294(17) Uani 1 1 d . . .
H84 H 0.3041 1.0673 0.3584 0.035 Uiso 1 1 calc R . .
C85 C 0.3574(5) 0.9714(4) 0.34280(9) 0.0247(16) Uani 1 1 d . . .
C86 C 0.4161(4) 0.9004(4) 0.34507(9) 0.0223(16) Uani 1 1 d . . .
C87 C 0.4364(5) 0.8555(3) 0.32808(9) 0.0225(16) Uani 1 1 d . . .
H87 H 0.4755 0.8072 0.3292 0.027 Uiso 1 1 calc R . .
C88 C 0.4013(5) 0.8802(4) 0.31046(10) 0.0292(17) Uani 1 1 d . . .
H88 H 0.4183 0.8499 0.2993 0.035 Uiso 1 1 calc R . .
C89 C 0.3398(5) 0.9504(4) 0.30833(10) 0.0373(18) Uani 1 1 d . . .
H89 H 0.3136 0.9666 0.2958 0.045 Uiso 1 1 calc R . .
C90 C 0.3180(5) 0.9950(4) 0.32421(10) 0.0344(17) Uani 1 1 d . . .
H90 H 0.2761 1.0422 0.3228 0.041 Uiso 1 1 calc R . .
C91 C 0.4995(5) 0.7941(3) 0.36552(8) 0.0210(15) Uani 1 1 d . . .
C92 C 0.6183(5) 0.7764(4) 0.36674(8) 0.0234(15) Uani 1 1 d . . .
C93 C 0.6564(6) 0.6990(4) 0.36473(8) 0.0315(17) Uani 1 1 d . . .
H93 H 0.7390 0.6874 0.3649 0.038 Uiso 1 1 calc R . .
C94 C 0.5758(6) 0.6415(4) 0.36251(9) 0.0337(18) Uani 1 1 d . . .
H94 H 0.6031 0.5899 0.3615 0.040 Uiso 1 1 calc R . .
C95 C 0.4528(6) 0.6564(4) 0.36172(8) 0.0251(16) Uani 1 1 d . . .
C96 C 0.4141(5) 0.7345(4) 0.36351(8) 0.0208(15) Uani 1 1 d . . .
C97 C 0.2877(5) 0.7486(4) 0.36309(8) 0.0278(16) Uani 1 1 d . . .
H97 H 0.2595 0.7999 0.3643 0.033 Uiso 1 1 calc R . .
C98 C 0.2087(6) 0.6912(4) 0.36104(8) 0.0310(17) Uani 1 1 d . . .
H98 H 0.1259 0.7025 0.3610 0.037 Uiso 1 1 calc R . .
C99 C 0.2473(6) 0.6138(4) 0.35885(8) 0.0368(18) Uani 1 1 d . . .
H99 H 0.1913 0.5734 0.3570 0.044 Uiso 1 1 calc R . .
C100 C 0.3657(6) 0.5986(4) 0.35937(8) 0.0335(17) Uani 1 1 d . . .
H100 H 0.3912 0.5467 0.3581 0.040 Uiso 1 1 calc R . .
C101 C 0.4429(5) 0.9224(4) 0.41354(9) 0.0252(16) Uani 1 1 d . . .
H101 H 0.3613 0.9364 0.4127 0.030 Uiso 1 1 calc R . .
C102 C 0.4958(5) 0.9189(4) 0.43155(9) 0.0252(16) Uani 1 1 d . . .
C103 C 0.4469(5) 0.9285(4) 0.45043(10) 0.0386(19) Uani 1 1 d . . .
H103 H 0.3662 0.9393 0.4534 0.046 Uiso 1 1 calc R . .
C104 C 0.5381(5) 0.9192(4) 0.46353(9) 0.0324(17) Uani 1 1 d . . .
H104 H 0.5331 0.9223 0.4773 0.039 Uiso 1 1 calc R . .
C105 C 0.6394(5) 0.9043(3) 0.45251(9) 0.0284(16) Uani 1 1 d . . .
H105 H 0.7160 0.8956 0.4579 0.034 Uiso 1 1 calc R . .
C106 C 0.7948(5) 0.8456(4) 0.35874(8) 0.0268(16) Uani 1 1 d . . .
H106 H 0.8054 0.8114 0.3481 0.032 Uiso 1 1 calc R . .
C107 C 0.8771(5) 0.9041(4) 0.36158(9) 0.0287(17) Uani 1 1 d . . .
C108 C 0.9755(5) 0.9261(4) 0.35050(9) 0.0381(19) Uani 1 1 d . . .
H108 H 1.0051 0.9008 0.3392 0.046 Uiso 1 1 calc R . .
C109 C 1.0218(6) 0.9923(4) 0.35911(11) 0.042(2) Uani 1 1 d . . .
H109 H 1.0882 1.0217 0.3548 0.051 Uiso 1 1 calc R . .
C110 C 0.9506(5) 1.0062(4) 0.37517(9) 0.0323(18) Uani 1 1 d . . .
H110 H 0.9629 1.0482 0.3838 0.039 Uiso 1 1 calc R . .
C111 C 0.9179(6) 0.6629(4) 0.41053(12) 0.065(2) Uani 1 1 d . . .
H11A H 0.9125 0.6719 0.3965 0.097 Uiso 1 1 calc R . .
H11B H 0.8888 0.6111 0.4135 0.097 Uiso 1 1 calc R . .
H11C H 1.0009 0.6677 0.4147 0.097 Uiso 1 1 calc R . .
C112 C 0.6655(6) 0.7204(4) 0.41668(9) 0.044(2) Uani 1 1 d . . .
H11D H 0.6139 0.7512 0.4251 0.066 Uiso 1 1 calc R . .
H11E H 0.6456 0.6657 0.4181 0.066 Uiso 1 1 calc R . .
H11F H 0.6538 0.7361 0.4031 0.066 Uiso 1 1 calc R . .
C113 C 0.8312(6) 0.7116(4) 0.45033(9) 0.053(2) Uani 1 1 d . . .
H11G H 0.9129 0.7183 0.4551 0.080 Uiso 1 1 calc R . .
H11H H 0.8064 0.6580 0.4522 0.080 Uiso 1 1 calc R . .
H11I H 0.7778 0.7459 0.4576 0.080 Uiso 1 1 calc R . .
C114 C 1.1026(5) 0.8529(4) 0.40005(9) 0.043(2) Uani 1 1 d . . .
H11J H 1.1152 0.7976 0.3980 0.064 Uiso 1 1 calc R . .
H11K H 1.1793 0.8779 0.4026 0.064 Uiso 1 1 calc R . .
H11L H 1.0662 0.8755 0.3884 0.064 Uiso 1 1 calc R . .
C115 C 0.9809(5) 0.9731(4) 0.42596(10) 0.039(2) Uani 1 1 d . . .
H11M H 0.9249 0.9941 0.4164 0.059 Uiso 1 1 calc R . .
H11N H 1.0576 0.9994 0.4247 0.059 Uiso 1 1 calc R . .
H11O H 0.9493 0.9810 0.4391 0.059 Uiso 1 1 calc R . .
C116 C 1.0830(5) 0.8287(4) 0.44360(9) 0.0414(19) Uani 1 1 d . . .
H11P H 1.0376 0.8411 0.4554 0.062 Uiso 1 1 calc R . .
H11Q H 1.1621 0.8522 0.4444 0.062 Uiso 1 1 calc R . .
H11R H 1.0912 0.7727 0.4425 0.062 Uiso 1 1 calc R . .
C117 C 0.6813(5) 1.0992(3) 0.39251(8) 0.0304(16) Uani 1 1 d . . .
H11S H 0.5953 1.1087 0.3905 0.037 Uiso 1 1 calc R . .
H11T H 0.7175 1.0839 0.3800 0.037 Uiso 1 1 calc R . .
C118 C 0.7425(6) 1.1701(3) 0.40085(9) 0.0440(19) Uani 1 1 d . . .
H11U H 0.8244 1.1750 0.3957 0.053 Uiso 1 1 calc R . .
H11V H 0.6975 1.2174 0.3976 0.053 Uiso 1 1 calc R . .
C119 C 0.7447(6) 1.1575(3) 0.42274(8) 0.0383(18) Uani 1 1 d . . .
H11W H 0.8275 1.1574 0.4277 0.046 Uiso 1 1 calc R . .
H11$ H 0.6994 1.1984 0.4295 0.046 Uiso 1 1 calc R . .
C120 C 0.6868(5) 1.0794(3) 0.42587(8) 0.0311(17) Uani 1 1 d . . .
H12A H 0.7273 1.0507 0.4364 0.037 Uiso 1 1 calc R . .
H12B H 0.6016 1.0853 0.4293 0.037 Uiso 1 1 calc R . .
C121 C 0.1381(7) 0.2044(4) 0.32681(11) 0.064(2) Uani 1 1 d . . .
H12C H 0.1862 0.1672 0.3195 0.096 Uiso 1 1 calc R . .
H12D H 0.0608 0.2108 0.3204 0.096 Uiso 1 1 calc R . .
H12E H 0.1260 0.1856 0.3401 0.096 Uiso 1 1 calc R . .
C122 C 0.2001(6) 0.2792(4) 0.32740(8) 0.0310(17) Uani 1 1 d . . .
C123 C 0.1406(6) 0.3466(4) 0.33085(9) 0.0319(18) Uani 1 1 d . . .
H123 H 0.0570 0.3449 0.3329 0.038 Uiso 1 1 calc R . .
C124 C 0.1973(6) 0.4167(4) 0.33139(9) 0.0407(19) Uani 1 1 d . . .
H124 H 0.1539 0.4623 0.3342 0.049 Uiso 1 1 calc R . .
C125 C 0.3186(7) 0.4201(4) 0.32774(9) 0.0423(19) Uani 1 1 d . . .
H125 H 0.3584 0.4684 0.3277 0.051 Uiso 1 1 calc R . .
C126 C 0.3811(6) 0.3534(5) 0.32423(9) 0.044(2) Uani 1 1 d . . .
H126 H 0.4644 0.3553 0.3219 0.053 Uiso 1 1 calc R . .
C127 C 0.3219(7) 0.2834(4) 0.32409(9) 0.042(2) Uani 1 1 d . . .
H127 H 0.3654 0.2375 0.3217 0.050 Uiso 1 1 calc R . .
C128 C 0.6674(6) 0.0235(4) 0.33194(10) 0.050(2) Uani 1 1 d . . .
H12F H 0.6318 -0.0081 0.3422 0.075 Uiso 1 1 calc R . .
H12G H 0.7462 0.0031 0.3286 0.075 Uiso 1 1 calc R . .
H12H H 0.6163 0.0222 0.3204 0.075 Uiso 1 1 calc R . .
C129 C 0.6794(6) 0.1044(4) 0.33889(9) 0.0311(17) Uani 1 1 d . . .
C130 C 0.5819(6) 0.1495(4) 0.34351(9) 0.0314(18) Uani 1 1 d . . .
H130 H 0.5041 0.1292 0.3418 0.038 Uiso 1 1 calc R . .
C131 C 0.5953(6) 0.2230(4) 0.35049(10) 0.0373(19) Uani 1 1 d . . .
H131 H 0.5270 0.2531 0.3534 0.045 Uiso 1 1 calc R . .
C132 C 0.7062(6) 0.2532(4) 0.35329(9) 0.0436(19) Uani 1 1 d . . .
H132 H 0.7154 0.3036 0.3584 0.052 Uiso 1 1 calc R . .
C133 C 0.8037(6) 0.2100(5) 0.34858(10) 0.050(2) Uani 1 1 d . . .
H133 H 0.8809 0.2313 0.3504 0.059 Uiso 1 1 calc R . .
C134 C 0.7932(6) 0.1368(4) 0.34137(9) 0.0357(18) Uani 1 1 d . . .
H134 H 0.8622 0.1081 0.3381 0.043 Uiso 1 1 calc R . .
C135 C 0.3859(11) 0.7822(6) 0.49361(18) 0.055(4) Uani 0.667(10) 1 d PU A 1
H13A H 0.4680 0.7780 0.4983 0.082 Uiso 0.667(10) 1 calc PR A 1
H13B H 0.3419 0.8185 0.5018 0.082 Uiso 0.667(10) 1 calc PR A 1
H13C H 0.3861 0.8007 0.4801 0.082 Uiso 0.667(10) 1 calc PR A 1
C136 C 0.3287(7) 0.7063(4) 0.49446(11) 0.036(3) Uani 0.667(10) 1 d PGU A 1
C137 C 0.3920(6) 0.6429(6) 0.50122(13) 0.037(4) Uani 0.667(10) 1 d PGU A 1
H13D H 0.4713 0.6491 0.5057 0.044 Uiso 0.667(10) 1 calc PR A 1
C138 C 0.3392(9) 0.5705(5) 0.50136(14) 0.054(5) Uani 0.667(10) 1 d PGU A 1
H13E H 0.3825 0.5272 0.5060 0.064 Uiso 0.667(10) 1 calc PR A 1
C139 C 0.2232(8) 0.5615(4) 0.49475(11) 0.056(4) Uani 0.667(10) 1 d PGU A 1
H13F H 0.1871 0.5120 0.4948 0.067 Uiso 0.667(10) 1 calc PR A 1
C140 C 0.1599(6) 0.6249(5) 0.48799(12) 0.051(4) Uani 0.667(10) 1 d PGU A 1
H14A H 0.0806 0.6187 0.4835 0.061 Uiso 0.667(10) 1 calc PR A 1
C141 C 0.2126(7) 0.6973(4) 0.48785(13) 0.043(4) Uani 0.667(10) 1 d PGU A 1
H14B H 0.1694 0.7406 0.4832 0.052 Uiso 0.667(10) 1 calc PR A 1
C142 C 0.328(2) 0.5383(16) 0.5033(5) 0.063(10) Uani 0.333(10) 1 d PU A 2
H14C H 0.4104 0.5272 0.5072 0.094 Uiso 0.333(10) 1 calc PR A 2
H14D H 0.3071 0.5057 0.4921 0.094 Uiso 0.333(10) 1 calc PR A 2
H14E H 0.2744 0.5276 0.5141 0.094 Uiso 0.333(10) 1 calc PR A 2
C143 C 0.3183(15) 0.6196(7) 0.4977(2) 0.027(7) Uani 0.333(10) 1 d PGU A 2
C144 C 0.4195(11) 0.6656(9) 0.4979(3) 0.031(7) Uani 0.333(10) 1 d PGU A 2
H14F H 0.4928 0.6453 0.5025 0.038 Uiso 0.333(10) 1 calc PR A 2
C145 C 0.4136(13) 0.7413(9) 0.4914(3) 0.053(9) Uani 0.333(10) 1 d PGU A 2
H14G H 0.4828 0.7728 0.4916 0.064 Uiso 0.333(10) 1 calc PR A 2
C146 C 0.3064(16) 0.7711(7) 0.4847(3) 0.075(9) Uani 0.333(10) 1 d PGU A 2
H14H H 0.3023 0.8229 0.4803 0.090 Uiso 0.333(10) 1 calc PR A 2
C147 C 0.2051(12) 0.7251(10) 0.4845(3) 0.068(10) Uani 0.333(10) 1 d PGU A 2
H14I H 0.1318 0.7454 0.4799 0.082 Uiso 0.333(10) 1 calc PR A 2
C148 C 0.2111(12) 0.6494(9) 0.4910(3) 0.038(8) Uani 0.333(10) 1 d PGU A 2
H14J H 0.1419 0.6179 0.4908 0.046 Uiso 0.333(10) 1 calc PR A 2

loop_
_atom_site_aniso_label
_atom_site_aniso_U_11
_atom_site_aniso_U_22
_atom_site_aniso_U_33
_atom_site_aniso_U_23
_atom_site_aniso_U_13
_atom_site_aniso_U_12
Sm1 0.02006(18) 0.0280(2) 0.01402(17) 0.00017(15) -0.00106(14) 0.00076(16)
Sm2 0.02050(18) 0.0236(2) 0.01816(18) -0.00165(14) -0.00122(14) -0.00067(16)
Sm3 0.01880(18) 0.0292(2) 0.01566(17) -0.00371(15) 0.00078(14) 0.00008(17)
Si1 0.0463(12) 0.0277(11) 0.0210(11) -0.0006(8) -0.0054(9) 0.0069(11)
Si2 0.0301(11) 0.0501(14) 0.0218(12) -0.0017(10) 0.0044(9) 0.0067(10)
Si3 0.0663(14) 0.0253(12) 0.0284(12) 0.0034(9) 0.0102(10) 0.0056(11)
Si4 0.0327(12) 0.0515(15) 0.0522(15) 0.0288(13) 0.0143(10) 0.0099(11)
Si5 0.0444(12) 0.0275(13) 0.0259(12) -0.0020(9) -0.0058(9) -0.0035(10)
Si6 0.0230(11) 0.0404(14) 0.0244(12) 0.0003(10) -0.0045(8) -0.0017(9)
N1 0.024(3) 0.026(3) 0.006(3) 0.010(2) -0.002(2) -0.001(3)
N2 0.021(3) 0.032(4) 0.019(3) 0.006(2) 0.001(2) 0.005(3)
N3 0.022(3) 0.019(3) 0.028(3) -0.002(3) -0.001(2) 0.002(3)
N4 0.021(3) 0.042(4) 0.018(3) -0.001(3) -0.001(2) -0.007(3)
N5 0.027(3) 0.030(3) 0.021(3) 0.000(2) -0.005(2) 0.001(3)
N6 0.022(3) 0.023(3) 0.018(3) -0.008(2) 0.004(2) 0.000(3)
N7 0.026(3) 0.020(3) 0.018(3) -0.005(2) -0.001(2) -0.006(2)
N8 0.024(3) 0.028(3) 0.022(3) -0.003(3) 0.000(2) -0.002(3)
N9 0.024(3) 0.034(4) 0.026(4) -0.002(3) -0.004(2) -0.003(3)
N10 0.029(3) 0.020(3) 0.029(3) -0.002(2) -0.012(2) -0.002(2)
N11 0.023(3) 0.022(3) 0.023(3) -0.003(3) 0.000(2) 0.000(3)
N12 0.026(3) 0.031(3) 0.023(3) -0.011(2) -0.006(3) 0.006(3)
N13 0.027(3) 0.033(4) 0.016(3) -0.004(3) 0.003(2) 0.000(3)
N14 0.019(3) 0.039(4) 0.029(4) -0.002(3) -0.007(3) -0.003(3)
N15 0.023(3) 0.023(3) 0.013(3) -0.003(2) 0.001(2) 0.003(2)
O1 0.038(2) 0.021(2) 0.021(3) -0.0016(19) -0.002(2) 0.001(2)
O2 0.050(3) 0.025(2) 0.009(2) -0.0011(19) 0.001(2) -0.004(2)
O3 0.041(3) 0.024(2) 0.020(3) 0.000(2) 0.000(2) -0.001(2)
C1 0.014(3) 0.027(4) 0.006(3) 0.003(3) 0.003(2) -0.007(3)
C2 0.012(3) 0.032(5) 0.015(4) 0.004(3) 0.002(3) 0.002(3)
C3 0.020(4) 0.031(5) 0.031(5) 0.007(3) -0.007(3) 0.003(3)
C4 0.026(4) 0.031(4) 0.032(5) -0.013(4) 0.000(3) 0.004(3)
C5 0.027(4) 0.040(5) 0.014(4) -0.002(3) 0.001(3) 0.000(3)
C6 0.015(3) 0.027(4) 0.017(4) -0.004(3) -0.002(3) 0.004(3)
C7 0.026(4) 0.030(4) 0.016(4) 0.000(3) 0.000(3) -0.004(3)
C8 0.023(4) 0.045(5) 0.015(4) 0.000(3) -0.003(3) -0.003(4)
C9 0.025(4) 0.057(6) 0.022(4) -0.017(4) 0.010(3) -0.001(4)
C10 0.037(4) 0.043(5) 0.030(5) -0.023(4) 0.000(4) 0.004(4)
C11 0.028(4) 0.021(4) 0.008(3) -0.001(3) 0.000(3) 0.008(3)
C12 0.019(4) 0.029(5) 0.018(4) 0.006(3) -0.003(3) -0.001(4)
C13 0.023(4) 0.030(5) 0.022(4) 0.010(3) 0.006(3) 0.012(4)
C14 0.041(5) 0.020(4) 0.021(4) 0.001(3) 0.007(3) 0.010(4)
C15 0.029(4) 0.030(5) 0.015(4) 0.000(3) 0.000(3) 0.002(4)
C16 0.022(4) 0.029(5) 0.004(3) -0.002(3) -0.001(3) 0.000(4)
C17 0.028(4) 0.024(4) 0.017(3) 0.003(3) 0.003(3) 0.001(4)
C18 0.024(4) 0.044(5) 0.025(4) -0.002(3) 0.003(3) -0.008(4)
C19 0.043(5) 0.035(5) 0.014(4) -0.002(3) 0.004(3) -0.017(4)
C20 0.036(4) 0.026(4) 0.023(4) 0.002(3) 0.002(3) -0.002(4)
C21 0.028(4) 0.020(4) 0.032(5) 0.004(3) -0.001(3) 0.006(3)
C22 0.031(4) 0.023(4) 0.018(4) 0.006(3) -0.005(3) 0.004(3)
C23 0.030(4) 0.047(5) 0.030(4) 0.002(4) -0.012(3) -0.004(4)
C24 0.042(4) 0.038(5) 0.020(4) 0.003(4) -0.011(3) 0.000(4)
C25 0.044(4) 0.018(4) 0.011(4) 0.002(3) 0.003(3) 0.002(3)
C26 0.023(4) 0.048(5) 0.007(3) 0.001(3) 0.003(3) 0.009(4)
C27 0.020(4) 0.050(5) 0.008(3) 0.002(3) -0.001(3) 0.003(4)
C28 0.025(4) 0.065(6) 0.034(5) 0.012(4) -0.006(3) -0.005(4)
C29 0.022(4) 0.090(7) 0.027(5) -0.003(4) -0.005(3) -0.019(4)
C30 0.034(4) 0.050(5) 0.036(5) 0.007(4) 0.000(4) -0.011(4)
C31 0.065(5) 0.033(4) 0.019(4) -0.008(3) -0.005(3) 0.001(4)
C32 0.054(5) 0.029(4) 0.028(4) 0.001(3) -0.014(3) -0.012(4)
C33 0.072(6) 0.045(5) 0.044(5) 0.009(4) -0.010(4) 0.019(4)
C34 0.045(4) 0.042(5) 0.031(5) 0.003(4) -0.002(4) -0.008(4)
C35 0.031(4) 0.071(6) 0.034(5) -0.007(4) -0.009(3) 0.014(4)
C36 0.042(4) 0.074(6) 0.034(5) -0.010(4) 0.014(4) 0.010(4)
C37 0.052(4) 0.034(5) 0.017(4) 0.012(3) 0.001(3) 0.006(4)
C38 0.045(4) 0.032(5) 0.036(5) 0.010(4) 0.000(4) -0.006(4)
C39 0.049(5) 0.033(5) 0.043(5) -0.013(4) -0.006(4) 0.002(4)
C40 0.044(4) 0.032(4) 0.028(4) -0.011(3) 0.002(3) -0.003(4)
C41 0.019(4) 0.014(4) 0.015(4) -0.001(3) -0.003(3) -0.004(3)
C42 0.022(4) 0.027(5) 0.024(4) -0.006(3) -0.002(3) -0.003(4)
C43 0.016(4) 0.033(5) 0.029(4) -0.008(3) 0.004(3) -0.011(3)
C44 0.032(4) 0.022(4) 0.022(4) -0.003(3) 0.011(3) -0.004(4)
C45 0.037(4) 0.018(4) 0.001(3) -0.002(3) 0.006(3) -0.001(4)
C46 0.014(4) 0.030(5) 0.013(4) 0.002(3) 0.006(3) -0.002(3)
C47 0.026(4) 0.026(4) 0.018(3) -0.002(3) 0.003(3) 0.002(4)
C48 0.021(4) 0.034(5) 0.028(4) -0.004(3) 0.002(3) 0.000(4)
C49 0.035(4) 0.026(4) 0.021(4) -0.002(3) -0.003(3) 0.012(4)
C50 0.034(4) 0.015(4) 0.023(4) -0.002(3) 0.007(3) 0.001(4)
C51 0.013(3) 0.029(5) 0.018(4) 0.001(3) -0.002(3) 0.002(3)
C52 0.014(3) 0.022(5) 0.028(4) -0.004(3) 0.000(3) -0.002(3)
C53 0.033(4) 0.024(5) 0.031(5) -0.007(3) -0.004(3) -0.001(3)
C54 0.024(4) 0.020(4) 0.060(6) 0.003(4) 0.001(4) -0.014(3)
C55 0.013(3) 0.030(5) 0.051(6) 0.013(4) 0.004(3) 0.001(3)
C56 0.013(3) 0.022(4) 0.025(4) 0.002(3) 0.003(3) 0.002(3)
C57 0.023(3) 0.032(4) 0.021(4) -0.002(3) 0.004(3) 0.006(3)
C58 0.025(4) 0.052(5) 0.021(4) -0.005(4) 0.000(3) 0.004(4)
C59 0.026(4) 0.077(7) 0.030(5) 0.026(4) -0.003(3) -0.006(4)
C60 0.025(4) 0.048(5) 0.036(5) 0.022(4) -0.009(3) -0.013(4)
C61 0.025(4) 0.028(4) 0.009(3) -0.005(3) -0.002(3) -0.009(3)
C62 0.017(3) 0.038(5) 0.014(4) 0.004(3) -0.002(3) -0.005(4)
C63 0.023(4) 0.044(5) 0.024(4) -0.005(4) -0.006(3) -0.007(4)
C64 0.021(4) 0.054(5) 0.035(5) 0.012(4) -0.006(4) 0.002(4)
C65 0.019(4) 0.034(5) 0.039(5) 0.003(4) -0.001(3) 0.014(4)
C66 0.021(4) 0.035(5) 0.022(4) -0.002(3) -0.011(3) 0.000(3)
C67 0.031(4) 0.019(4) 0.020(4) -0.013(3) -0.008(3) -0.007(3)
C68 0.027(4) 0.050(5) 0.023(4) -0.009(4) -0.005(3) 0.001(4)
C69 0.049(4) 0.041(5) 0.018(4) 0.000(3) -0.014(4) -0.001(4)
C70 0.038(4) 0.029(4) 0.027(4) -0.010(3) -0.002(3) 0.001(4)
C71 0.070(5) 0.026(4) 0.039(5) -0.001(4) -0.005(4) 0.024(4)
C72 0.146(9) 0.077(6) 0.071(7) 0.050(5) 0.037(6) 0.072(6)
C73 0.106(7) 0.049(6) 0.129(9) -0.053(6) 0.048(6) -0.045(5)
C74 0.080(6) 0.052(5) 0.036(5) 0.012(4) 0.021(4) 0.042(4)
C75 0.088(6) 0.069(6) 0.070(7) 0.041(5) 0.048(5) 0.030(5)
C76 0.029(5) 0.125(8) 0.146(10) 0.092(7) -0.027(5) -0.028(5)
C77 0.098(6) 0.031(5) 0.020(4) -0.001(3) -0.011(4) 0.004(4)
C78 0.077(6) 0.042(5) 0.022(4) -0.005(3) -0.001(4) 0.005(4)
C79 0.091(6) 0.032(5) 0.032(5) 0.002(4) -0.022(4) -0.015(4)
C80 0.056(5) 0.038(4) 0.019(4) 0.007(3) -0.005(4) -0.006(4)
C81 0.010(3) 0.017(4) 0.030(4) -0.002(3) 0.002(3) -0.002(3)
C82 0.008(3) 0.029(5) 0.025(4) -0.010(3) -0.002(3) -0.002(3)
C83 0.020(4) 0.025(4) 0.030(4) -0.013(3) 0.002(3) 0.002(3)
C84 0.025(4) 0.024(4) 0.040(5) 0.000(4) -0.002(3) 0.007(3)
C85 0.017(3) 0.031(5) 0.026(4) 0.000(3) -0.003(3) -0.001(3)
C86 0.008(3) 0.036(5) 0.023(4) -0.005(3) 0.001(3) 0.000(3)
C87 0.021(4) 0.028(4) 0.018(4) 0.003(3) -0.006(3) 0.002(3)
C88 0.021(4) 0.037(5) 0.030(5) -0.011(4) 0.000(3) -0.008(4)
C89 0.028(4) 0.048(5) 0.036(5) 0.009(4) -0.006(3) 0.000(4)
C90 0.036(4) 0.032(5) 0.035(5) 0.004(4) -0.004(4) 0.007(4)
C91 0.024(4) 0.021(4) 0.019(4) -0.006(3) 0.002(3) 0.002(3)
C92 0.026(4) 0.034(5) 0.011(4) -0.009(3) 0.002(3) 0.004(4)
C93 0.024(4) 0.047(5) 0.023(4) -0.011(3) -0.002(3) 0.012(4)
C94 0.052(5) 0.028(5) 0.021(4) -0.003(3) -0.005(3) 0.013(4)
C95 0.033(4) 0.021(5) 0.022(4) 0.002(3) 0.005(3) -0.001(4)
C96 0.031(4) 0.020(4) 0.012(4) -0.003(3) -0.004(3) 0.000(4)
C97 0.030(4) 0.023(4) 0.031(4) 0.002(3) 0.002(3) 0.006(4)
C98 0.031(4) 0.034(5) 0.028(4) -0.003(3) 0.000(3) -0.013(4)
C99 0.047(5) 0.029(5) 0.034(4) 0.001(3) 0.000(4) -0.014(4)
C100 0.054(5) 0.022(4) 0.025(4) -0.007(3) 0.003(3) 0.002(4)
C101 0.021(3) 0.040(5) 0.014(4) -0.003(3) -0.005(3) 0.005(4)
C102 0.023(3) 0.031(5) 0.022(4) -0.008(4) 0.016(3) -0.006(3)
C103 0.024(4) 0.052(5) 0.039(5) -0.003(4) 0.003(3) 0.003(4)
C104 0.045(4) 0.038(5) 0.014(4) 0.001(3) 0.011(3) -0.009(4)
C105 0.033(4) 0.030(4) 0.022(4) 0.007(3) -0.003(3) -0.011(4)
C106 0.021(4) 0.047(5) 0.012(4) -0.006(3) 0.004(3) 0.014(4)
C107 0.022(4) 0.040(5) 0.024(4) -0.009(4) 0.000(3) 0.004(4)
C108 0.027(4) 0.073(6) 0.014(4) 0.002(4) 0.009(3) -0.001(4)
C109 0.026(4) 0.052(6) 0.049(6) 0.010(4) -0.001(4) -0.006(4)
C110 0.032(4) 0.051(5) 0.014(4) -0.006(3) -0.001(3) -0.005(4)
C111 0.077(6) 0.032(5) 0.085(7) -0.014(4) -0.003(5) 0.015(4)
C112 0.070(5) 0.038(5) 0.024(4) 0.004(3) -0.004(4) -0.010(4)
C113 0.081(6) 0.048(5) 0.029(5) 0.013(4) -0.009(4) -0.022(4)
C114 0.025(4) 0.068(6) 0.034(5) -0.009(4) 0.003(3) 0.002(4)
C115 0.037(4) 0.039(5) 0.041(5) -0.003(4) -0.005(4) -0.010(4)
C116 0.032(4) 0.043(5) 0.050(5) -0.004(4) -0.012(3) 0.003(4)
C117 0.039(4) 0.031(4) 0.021(4) 0.002(3) 0.000(3) -0.006(4)
C118 0.056(5) 0.035(4) 0.041(5) 0.008(4) 0.012(4) -0.010(4)
C119 0.058(5) 0.039(4) 0.018(4) 0.001(3) 0.001(3) -0.012(4)
C120 0.049(4) 0.026(4) 0.018(4) -0.011(3) 0.008(3) -0.011(4)
C121 0.084(6) 0.048(6) 0.060(6) -0.003(4) -0.006(5) 0.006(5)
C122 0.051(5) 0.030(5) 0.011(4) -0.001(3) -0.005(3) -0.002(4)
C123 0.034(4) 0.036(5) 0.026(4) 0.006(4) 0.006(3) 0.008(4)
C124 0.055(5) 0.035(5) 0.033(4) 0.004(4) 0.001(4) 0.003(5)
C125 0.059(5) 0.043(6) 0.025(4) 0.001(4) -0.014(4) -0.012(5)
C126 0.034(5) 0.082(7) 0.017(4) 0.008(4) -0.006(3) -0.002(5)
C127 0.051(5) 0.042(6) 0.032(5) 0.004(4) 0.009(4) 0.024(5)
C128 0.048(5) 0.042(5) 0.060(6) 0.006(4) 0.003(4) -0.002(4)
C129 0.045(5) 0.027(5) 0.022(4) 0.001(3) 0.000(3) 0.001(4)
C130 0.025(4) 0.035(5) 0.034(5) 0.009(4) -0.003(3) -0.004(4)
C131 0.036(5) 0.025(5) 0.051(5) 0.005(4) 0.001(4) 0.000(4)
C132 0.047(5) 0.050(5) 0.034(5) -0.011(4) 0.006(4) -0.013(5)
C133 0.046(5) 0.075(6) 0.028(5) -0.010(4) 0.010(4) -0.011(5)
C134 0.029(5) 0.048(5) 0.030(4) -0.009(4) 0.006(3) 0.005(4)
C135 0.068(7) 0.042(7) 0.054(7) -0.010(6) 0.009(6) 0.013(6)
C136 0.049(6) 0.040(7) 0.017(5) -0.006(5) 0.008(5) -0.002(6)
C137 0.032(7) 0.052(7) 0.028(7) -0.004(6) 0.003(5) 0.008(6)
C138 0.064(8) 0.054(9) 0.043(7) -0.007(7) 0.020(6) 0.006(7)
C139 0.068(7) 0.059(7) 0.041(6) -0.012(5) 0.031(6) -0.010(7)
C140 0.058(7) 0.061(7) 0.032(6) -0.025(6) 0.008(5) -0.018(7)
C141 0.034(7) 0.058(8) 0.037(6) 0.003(6) 0.007(5) 0.013(6)
C142 0.062(13) 0.061(12) 0.064(13) 0.000(9) 0.020(9) 0.000(9)
C143 0.033(10) 0.030(10) 0.019(9) -0.001(8) -0.004(7) 0.006(8)
C144 0.041(10) 0.024(10) 0.030(11) 0.006(8) 0.001(8) -0.006(8)
C145 0.050(11) 0.055(12) 0.055(12) -0.003(9) -0.009(8) 0.009(9)
C146 0.080(12) 0.070(12) 0.074(12) -0.004(9) -0.002(9) 0.007(9)
C147 0.066(13) 0.081(13) 0.057(13) 0.012(9) 0.005(9) 0.014(9)
C148 0.035(11) 0.046(11) 0.034(10) 0.001(8) 0.003(8) 0.005(9)

loop_
_atom_type_symbol
_atom_type_description
_atom_type_scat_dispersion_real
_atom_type_scat_dispersion_imag
_atom_type_scat_source
C C 0.0033 0.0016 'International Tables Vol C Tables 4.2.6.8 and 6.1.1.4'
H H 0.0000 0.0000 'International Tables Vol C Tables 4.2.6.8 and 6.1.1.4'
N N 0.0061 0.0033 'International Tables Vol C Tables 4.2.6.8 and 6.1.1.4'
O O 0.0106 0.0060 'International Tables Vol C Tables 4.2.6.8 and 6.1.1.4'
Sm Sm -0.1638 3.4418 'International Tables Vol C Tables 4.2.6.8 and 6.1.1.4'
Si Si 0.0817 0.0704 'International Tables Vol C Tables 4.2.6.8 and 6.1.1.4'

loop_
_geom_angle_atom_site_label_1
_geom_angle_atom_site_label_2
_geom_angle_atom_site_label_3
_geom_angle
N5 Sm1 O1 132.44(14)
N5 Sm1 N3 85.17(16)
O1 Sm1 N3 80.68(14)
N5 Sm1 N4 96.97(15)
O1 Sm1 N4 79.77(14)
N3 Sm1 N4 155.24(16)
N5 Sm1 N2 100.09(15)
O1 Sm1 N2 121.36(14)
N3 Sm1 N2 135.87(16)
N4 Sm1 N2 68.22(16)
N5 Sm1 N1 132.09(15)
O1 Sm1 N1 82.85(13)
N3 Sm1 N1 67.83(15)
N4 Sm1 N1 124.14(15)
N2 Sm1 N1 77.12(14)
N5 Sm1 Si2 28.10(11)
O1 Sm1 Si2 108.37(9)
N3 Sm1 Si2 94.52(12)
N4 Sm1 Si2 77.48(11)
N2 Sm1 Si2 110.61(11)
N1 Sm1 Si2 157.78(11)
N5 Sm1 Si1 25.28(11)
O1 Sm1 Si1 147.47(9)
N3 Sm1 Si1 75.15(11)
N4 Sm1 Si1 115.71(11)
N2 Sm1 Si1 91.16(11)
N1 Sm1 Si1 107.15(11)
Si2 Sm1 Si1 53.30(5)
N10 Sm2 O2 131.95(14)
N10 Sm2 N9 84.73(16)
O2 Sm2 N9 84.00(14)
N10 Sm2 N8 93.25(15)
O2 Sm2 N8 80.58(14)
N9 Sm2 N8 157.27(16)
N10 Sm2 N6 102.75(15)
O2 Sm2 N6 118.38(13)
N9 Sm2 N6 133.81(16)
N8 Sm2 N6 68.74(16)
N10 Sm2 N7 135.86(15)
O2 Sm2 N7 79.62(13)
N9 Sm2 N7 66.70(16)
N8 Sm2 N7 125.91(15)
N6 Sm2 N7 77.77(15)
N10 Sm2 Si4 27.34(12)
O2 Sm2 Si4 106.66(9)
N9 Sm2 Si4 91.22(12)
N8 Sm2 Si4 77.45(11)
N6 Sm2 Si4 116.20(11)
N7 Sm2 Si4 156.63(12)
N10 Sm2 Si3 25.72(11)
O2 Sm2 Si3 152.40(9)
N9 Sm2 Si3 78.60(12)
N8 Sm2 Si3 108.58(11)
N6 Sm2 Si3 88.98(11)
N7 Sm2 Si3 112.05(11)
Si4 Sm2 Si3 53.05(5)
N15 Sm3 O3 124.76(14)
N15 Sm3 N13 86.34(15)
O3 Sm3 N13 79.08(14)
N15 Sm3 N14 96.36(15)
O3 Sm3 N14 79.09(15)
N13 Sm3 N14 155.07(16)
N15 Sm3 N12 102.72(15)
O3 Sm3 N12 124.50(14)
N13 Sm3 N12 135.85(16)
N14 Sm3 N12 67.79(17)
N15 Sm3 N11 138.71(15)
O3 Sm3 N11 82.64(14)
N13 Sm3 N11 67.76(15)
N14 Sm3 N11 120.82(15)
N12 Sm3 N11 78.28(15)
N15 Sm3 Si6 26.51(11)
O3 Sm3 Si6 103.07(9)
N13 Sm3 Si6 96.81(11)
N14 Sm3 Si6 76.63(11)
N12 Sm3 Si6 110.46(11)
N11 Sm3 Si6 162.53(11)
N15 Sm3 Si5 26.06(11)
O3 Sm3 Si5 143.74(9)
N13 Sm3 Si5 78.28(12)
N14 Sm3 Si5 113.85(11)
N12 Sm3 Si5 91.23(11)
N11 Sm3 Si5 113.85(11)
Si6 Sm3 Si5 52.54(4)
N5 Si1 C31 115.8(3)
N5 Si1 C32 110.0(3)
C31 Si1 C32 104.6(3)
N5 Si1 C33 112.4(3)
C31 Si1 C33 106.2(3)
C32 Si1 C33 107.3(3)
N5 Si1 Sm1 34.91(15)
C31 Si1 Sm1 127.87(19)
C32 Si1 Sm1 75.14(19)
C33 Si1 Sm1 124.0(2)
N5 Si2 C35 112.5(3)
N5 Si2 C34 107.4(3)
C35 Si2 C34 109.9(3)
N5 Si2 C36 114.5(3)
C35 Si2 C36 106.4(3)
C34 Si2 C36 105.7(3)
N5 Si2 Sm1 38.57(15)
C35 Si2 Sm1 107.5(2)
C34 Si2 Sm1 74.0(2)
C36 Si2 Sm1 143.7(2)
N10 Si3 C72 116.2(3)
N10 Si3 C71 109.1(3)
C72 Si3 C71 105.3(3)
N10 Si3 C73 111.1(3)
C72 Si3 C73 106.8(4)
C71 Si3 C73 107.9(3)
N10 Si3 Sm2 35.67(16)
C72 Si3 Sm2 134.9(3)
C71 Si3 Sm2 74.3(2)
C73 Si3 Sm2 116.3(3)
N10 Si4 C74 107.4(3)
N10 Si4 C76 112.9(3)
C74 Si4 C76 109.7(3)
N10 Si4 C75 115.1(3)
C74 Si4 C75 106.6(3)
C76 Si4 C75 104.9(4)
N10 Si4 Sm2 38.00(15)
C74 Si4 Sm2 72.9(2)
C76 Si4 Sm2 111.3(3)
C75 Si4 Sm2 141.7(3)
N15 Si5 C112 108.9(3)
N15 Si5 C111 112.0(3)
C112 Si5 C111 108.1(3)
N15 Si5 C113 115.4(3)
C112 Si5 C113 104.8(3)
C111 Si5 C113 107.2(3)
N15 Si5 Sm3 36.30(15)
C112 Si5 Sm3 72.7(2)
C111 Si5 Sm3 122.9(3)
C113 Si5 Sm3 128.3(2)
N15 Si6 C115 107.8(3)
N15 Si6 C114 112.4(3)
C115 Si6 C114 109.6(3)
N15 Si6 C116 114.0(3)
C115 Si6 C116 106.0(3)
C114 Si6 C116 106.8(3)
N15 Si6 Sm3 36.69(15)
C115 Si6 Sm3 77.1(2)
C114 Si6 Sm3 105.6(2)
C116 Si6 Sm3 143.9(2)
C21 N1 C2 119.2(5)
C21 N1 Sm1 114.3(4)
C2 N1 Sm1 124.5(3)
C26 N2 C12 119.5(5)
C26 N2 Sm1 113.0(4)
C12 N2 Sm1 122.9(3)
C25 N3 C22 105.4(5)
C25 N3 Sm1 138.7(4)
C22 N3 Sm1 115.2(4)
C30 N4 C27 104.7(5)
C30 N4 Sm1 141.2(4)
C27 N4 Sm1 112.2(4)
Si1 N5 Si2 126.5(3)
Si1 N5 Sm1 119.8(2)
Si2 N5 Sm1 113.3(2)
C61 N6 C42 118.8(5)
C61 N6 Sm2 113.0(4)
C42 N6 Sm2 125.0(3)
C66 N7 C52 119.4(5)
C66 N7 Sm2 115.7(4)
C52 N7 Sm2 121.3(3)
C65 N8 C62 103.8(5)
C65 N8 Sm2 142.6(4)
C62 N8 Sm2 111.2(4)
C70 N9 C67 105.3(5)
C70 N9 Sm2 138.1(4)
C67 N9 Sm2 116.6(4)
Si3 N10 Si4 126.7(3)
Si3 N10 Sm2 118.6(2)
Si4 N10 Sm2 114.7(2)
C101 N11 C82 118.3(5)
C101 N11 Sm3 112.8(4)
C82 N11 Sm3 123.0(3)
C106 N12 C92 121.2(5)
C106 N12 Sm3 113.1(4)
C92 N12 Sm3 123.4(4)
C105 N13 C102 105.9(5)
C105 N13 Sm3 139.1(4)
C102 N13 Sm3 114.2(4)
C110 N14 C107 104.0(5)
C110 N14 Sm3 141.3(4)
C107 N14 Sm3 112.4(4)
Si5 N15 Si6 125.4(3)
Si5 N15 Sm3 117.6(2)
Si6 N15 Sm3 116.8(2)
C37 O1 C40 108.7(4)
C37 O1 Sm1 128.2(3)
C40 O1 Sm1 122.2(3)
C80 O2 C77 108.0(4)
C80 O2 Sm2 127.1(3)
C77 O2 Sm2 124.6(3)
C120 O3 C117 105.6(4)
C120 O3 Sm3 126.6(3)
C117 O3 Sm3 127.5(3)
C2 C1 C6 119.2(6)
C2 C1 C11 123.0(5)
C6 C1 C11 117.8(5)
C1 C2 C3 120.7(6)
C1 C2 N1 120.4(6)
C3 C2 N1 118.9(5)
C4 C3 C2 121.4(6)
C4 C3 H3 119.3
C2 C3 H3 119.3
C3 C4 C5 120.2(6)
C3 C4 H4 119.9
C5 C4 H4 119.9
C10 C5 C4 122.2(6)
C10 C5 C6 119.2(6)
C4 C5 C6 118.6(6)
C7 C6 C5 117.8(5)
C7 C6 C1 122.3(6)
C5 C6 C1 119.9(5)
C8 C7 C6 121.2(6)
C8 C7 H7 119.4
C6 C7 H7 119.4
C7 C8 C9 120.8(6)
C7 C8 H8 119.6
C9 C8 H8 119.6
C10 C9 C8 119.6(6)
C10 C9 H9 120.2
C8 C9 H9 120.2
C9 C10 C5 121.5(6)
C9 C10 H10 119.3
C5 C10 H10 119.3
C12 C11 C16 118.9(5)
C12 C11 C1 122.0(5)
C16 C11 C1 118.9(5)
C11 C12 C13 120.3(6)
C11 C12 N2 119.7(6)
C13 C12 N2 119.8(5)
C14 C13 C12 120.7(6)
C14 C13 H13 119.6
C12 C13 H13 119.6
C13 C14 C15 121.2(6)
C13 C14 H14 119.4
C15 C14 H14 119.4
C14 C15 C16 118.8(6)
C14 C15 C20 122.2(6)
C16 C15 C20 118.9(6)
C15 C16 C11 119.9(5)
C15 C16 C17 117.9(6)
C11 C16 C17 122.1(6)
C18 C17 C16 121.5(6)
C18 C17 H17 119.2
C16 C17 H17 119.2
C17 C18 C19 120.5(6)
C17 C18 H18 119.8
C19 C18 H18 119.8
C20 C19 C18 120.5(6)
C20 C19 H19 119.8
C18 C19 H19 119.8
C19 C20 C15 120.6(6)
C19 C20 H20 119.7
C15 C20 H20 119.7
N1 C21 C22 122.4(5)
N1 C21 H21 118.8
C22 C21 H21 118.8
C21 C22 N3 119.9(5)
C21 C22 C23 130.9(6)
N3 C22 C23 109.1(6)
C24 C23 C22 107.1(6)
C24 C23 H23 126.5
C22 C23 H23 126.5
C23 C24 C25 106.9(6)
C23 C24 H24 126.6
C25 C24 H24 126.6
N3 C25 C24 111.6(5)
N3 C25 H25 124.2
C24 C25 H25 124.2
N2 C26 C27 121.6(6)
N2 C26 H26 119.2
C27 C26 H26 119.2
C28 C27 C26 129.3(6)
C28 C27 N4 110.6(6)
C26 C27 N4 120.1(5)
C29 C28 C27 106.2(6)
C29 C28 H28 126.9
C27 C28 H28 126.9
C28 C29 C30 106.4(6)
C28 C29 H29 126.8
C30 C29 H29 126.8
N4 C30 C29 112.1(6)
N4 C30 H30 124.0
C29 C30 H30 124.0
Si1 C31 H31A 109.5
Si1 C31 H31B 109.5
H31A C31 H31B 109.5
Si1 C31 H31C 109.5
H31A C31 H31C 109.5
H31B C31 H31C 109.5
Si1 C32 H32A 109.5
Si1 C32 H32B 109.5
H32A C32 H32B 109.5
Si1 C32 H32C 109.5
H32A C32 H32C 109.5
H32B C32 H32C 109.5
Si1 C33 H33A 109.5
Si1 C33 H33B 109.5
H33A C33 H33B 109.5
Si1 C33 H33C 109.5
H33A C33 H33C 109.5
H33B C33 H33C 109.5
Si2 C34 H34A 109.5
Si2 C34 H34B 109.5
H34A C34 H34B 109.5
Si2 C34 H34C 109.5
H34A C34 H34C 109.5
H34B C34 H34C 109.5
Si2 C35 H35A 109.5
Si2 C35 H35B 109.5
H35A C35 H35B 109.5
Si2 C35 H35C 109.5
H35A C35 H35C 109.5
H35B C35 H35C 109.5
Si2 C36 H36A 109.5
Si2 C36 H36B 109.5
H36A C36 H36B 109.5
Si2 C36 H36C 109.5
H36A C36 H36C 109.5
H36B C36 H36C 109.5
O1 C37 C38 105.5(5)
O1 C37 H37A 110.7
C38 C37 H37A 110.7
O1 C37 H37B 110.7
C38 C37 H37B 110.7
H37A C37 H37B 108.8
C39 C38 C37 102.1(5)
C39 C38 H38A 111.4
C37 C38 H38A 111.4
C39 C38 H38B 111.4
C37 C38 H38B 111.4
H38A C38 H38B 109.2
C40 C39 C38 102.4(5)
C40 C39 H39A 111.3
C38 C39 H39A 111.3
C40 C39 H39B 111.3
C38 C39 H39B 111.3
H39A C39 H39B 109.2
O1 C40 C39 106.4(5)
O1 C40 H40A 110.5
C39 C40 H40A 110.5
O1 C40 H40B 110.5
C39 C40 H40B 110.5
H40A C40 H40B 108.6
C42 C41 C46 119.0(5)
C42 C41 C51 121.8(5)
C46 C41 C51 119.1(5)
C41 C42 C43 120.8(6)
C41 C42 N6 119.3(5)
C43 C42 N6 119.8(5)
C44 C43 C42 120.5(5)
C44 C43 H43 119.7
C42 C43 H43 119.7
C43 C44 C45 120.8(6)
C43 C44 H44 119.6
C45 C44 H44 119.6
C44 C45 C46 118.9(5)
C44 C45 C50 121.5(6)
C46 C45 C50 119.6(6)
C45 C46 C47 118.3(5)
C45 C46 C41 119.9(5)
C47 C46 C41 121.8(6)
C48 C47 C46 121.3(6)
C48 C47 H47 119.4
C46 C47 H47 119.4
C47 C48 C49 120.4(6)
C47 C48 H48 119.8
C49 C48 H48 119.8
C50 C49 C48 119.9(6)
C50 C49 H49 120.0
C48 C49 H49 120.0
C49 C50 C45 120.5(6)
C49 C50 H50 119.8
C45 C50 H50 119.8
C52 C51 C56 119.1(6)
C52 C51 C41 122.9(6)
C56 C51 C41 117.9(5)
C51 C52 C53 120.7(6)
C51 C52 N7 120.5(6)
C53 C52 N7 118.7(6)
C54 C53 C52 121.5(6)
C54 C53 H53 119.3
C52 C53 H53 119.3
C53 C54 C55 120.0(6)
C53 C54 H54 120.0
C55 C54 H54 120.0
C54 C55 C56 119.3(6)
C54 C55 C60 122.3(7)
C56 C55 C60 118.4(6)
C57 C56 C55 118.4(6)
C57 C56 C51 122.3(6)
C55 C56 C51 119.3(6)
C58 C57 C56 121.6(6)
C58 C57 H57 119.2
C56 C57 H57 119.2
C57 C58 C59 119.5(6)
C57 C58 H58 120.2
C59 C58 H58 120.2
C60 C59 C58 121.1(7)
C60 C59 H59 119.5
C58 C59 H59 119.5
C59 C60 C55 121.0(7)
C59 C60 H60 119.5
C55 C60 H60 119.5
N6 C61 C62 122.0(5)
N6 C61 H61 119.0
C62 C61 H61 119.0
C63 C62 C61 128.7(6)
C63 C62 N8 111.0(6)
C61 C62 N8 120.2(5)
C64 C63 C62 106.0(6)
C64 C63 H63 127.0
C62 C63 H63 127.0
C63 C64 C65 106.7(6)
C63 C64 H64 126.6
C65 C64 H64 126.6
N8 C65 C64 112.3(6)
N8 C65 H65 123.8
C64 C65 H65 123.8
N7 C66 C67 121.5(6)
N7 C66 H66 119.3
C67 C66 H66 119.3
C68 C67 N9 110.5(6)
C68 C67 C66 130.6(6)
N9 C67 C66 118.9(5)
C67 C68 C69 106.8(6)
C67 C68 H68 126.6
C69 C68 H68 126.6
C70 C69 C68 104.9(6)
C70 C69 H69 127.5
C68 C69 H69 127.5
N9 C70 C69 112.5(6)
N9 C70 H70 123.8
C69 C70 H70 123.8
Si3 C71 H71A 109.5
Si3 C71 H71B 109.5
H71A C71 H71B 109.5
Si3 C71 H71C 109.5
H71A C71 H71C 109.5
H71B C71 H71C 109.5
Si3 C72 H72A 109.5
Si3 C72 H72B 109.5
H72A C72 H72B 109.5
Si3 C72 H72C 109.5
H72A C72 H72C 109.5
H72B C72 H72C 109.5
Si3 C73 H73A 109.5
Si3 C73 H73B 109.5
H73A C73 H73B 109.5
Si3 C73 H73C 109.5
H73A C73 H73C 109.5
H73B C73 H73C 109.5
Si4 C74 H74A 109.5
Si4 C74 H74B 109.5
H74A C74 H74B 109.5
Si4 C74 H74C 109.5
H74A C74 H74C 109.5
H74B C74 H74C 109.5
Si4 C75 H75A 109.5
Si4 C75 H75B 109.5
H75A C75 H75B 109.5
Si4 C75 H75C 109.5
H75A C75 H75C 109.5
H75B C75 H75C 109.5
Si4 C76 H76A 109.5
Si4 C76 H76B 109.5
H76A C76 H76B 109.5
Si4 C76 H76C 109.5
H76A C76 H76C 109.5
H76B C76 H76C 109.5
O2 C77 C78 105.2(5)
O2 C77 H77A 110.7
C78 C77 H77A 110.7
O2 C77 H77B 110.7
C78 C77 H77B 110.7
H77A C77 H77B 108.8
C77 C78 C79 102.5(5)
C77 C78 H78A 111.3
C79 C78 H78A 111.3
C77 C78 H78B 111.3
C79 C78 H78B 111.3
H78A C78 H78B 109.2
C80 C79 C78 104.1(5)
C80 C79 H79A 110.9
C78 C79 H79A 110.9
C80 C79 H79B 110.9
C78 C79 H79B 110.9
H79A C79 H79B 108.9
O2 C80 C79 106.7(5)
O2 C80 H80A 110.4
C79 C80 H80A 110.4
O2 C80 H80B 110.4
C79 C80 H80B 110.4
H80A C80 H80B 108.6
C82 C81 C86 118.6(6)
C82 C81 C91 124.1(6)
C86 C81 C91 117.1(5)
C81 C82 C83 119.7(6)
C81 C82 N11 119.0(6)
C83 C82 N11 121.2(5)
C84 C83 C82 122.1(6)
C84 C83 H83 118.9
C82 C83 H83 118.9
C83 C84 C85 120.5(6)
C83 C84 H84 119.8
C85 C84 H84 119.8
C86 C85 C90 120.1(6)
C86 C85 C84 118.2(6)
C90 C85 C84 121.7(6)
C85 C86 C87 117.7(6)
C85 C86 C81 120.6(6)
C87 C86 C81 121.7(6)
C88 C87 C86 121.2(6)
C88 C87 H87 119.4
C86 C87 H87 119.4
C87 C88 C89 120.9(6)
C87 C88 H88 119.5
C89 C88 H88 119.5
C90 C89 C88 119.8(6)
C90 C89 H89 120.1
C88 C89 H89 120.1
C89 C90 C85 120.3(6)
C89 C90 H90 119.9
C85 C90 H90 119.9
C92 C91 C96 120.0(6)
C92 C91 C81 122.0(5)
C96 C91 C81 117.6(5)
C91 C92 C93 120.1(6)
C91 C92 N12 119.9(6)
C93 C92 N12 120.0(5)
C94 C93 C92 120.4(6)
C94 C93 H93 119.8
C92 C93 H93 119.8
C93 C94 C95 121.6(6)
C93 C94 H94 119.2
C95 C94 H94 119.2
C94 C95 C100 123.7(6)
C94 C95 C96 118.1(6)
C100 C95 C96 118.2(6)
C91 C96 C95 119.7(5)
C91 C96 C97 123.0(6)
C95 C96 C97 117.4(6)
C98 C97 C96 121.9(6)
C98 C97 H97 119.1
C96 C97 H97 119.1
C97 C98 C99 120.7(6)
C97 C98 H98 119.6
C99 C98 H98 119.6
C100 C99 C98 118.8(6)
C100 C99 H99 120.6
C98 C99 H99 120.6
C99 C100 C95 123.0(6)
C99 C100 H100 118.5
C95 C100 H100 118.5
N11 C101 C102 122.4(5)
N11 C101 H101 118.8
C102 C101 H101 118.8
C101 C102 N13 120.8(5)
C101 C102 C103 130.7(5)
N13 C102 C103 108.5(5)
C104 C103 C102 107.3(6)
C104 C103 H103 126.3
C102 C103 H103 126.3
C103 C104 C105 106.0(6)
C103 C104 H104 127.0
C105 C104 H104 127.0
N13 C105 C104 112.3(5)
N13 C105 H105 123.8
C104 C105 H105 123.8
N12 C106 C107 122.3(6)
N12 C106 H106 118.9
C107 C106 H106 118.9
C106 C107 C108 130.7(6)
C106 C107 N14 119.2(5)
C108 C107 N14 110.1(6)
C109 C108 C107 106.9(6)
C109 C108 H108 126.6
C107 C108 H108 126.5
C110 C109 C108 105.4(6)
C110 C109 H109 127.3
C108 C109 H109 127.3
N14 C110 C109 113.6(6)
N14 C110 H110 123.2
C109 C110 H110 123.2
Si5 C111 H11A 109.5
Si5 C111 H11B 109.5
H11A C111 H11B 109.5
Si5 C111 H11C 109.5
H11A C111 H11C 109.5
H11B C111 H11C 109.5
Si5 C112 H11D 109.5
Si5 C112 H11E 109.5
H11D C112 H11E 109.5
Si5 C112 H11F 109.5
H11D C112 H11F 109.5
H11E C112 H11F 109.5
Si5 C113 H11G 109.5
Si5 C113 H11H 109.5
H11G C113 H11H 109.5
Si5 C113 H11I 109.5
H11G C113 H11I 109.5
H11H C113 H11I 109.5
Si6 C114 H11J 109.5
Si6 C114 H11K 109.5
H11J C114 H11K 109.5
Si6 C114 H11L 109.5
H11J C114 H11L 109.5
H11K C114 H11L 109.5
Si6 C115 H11M 109.5
Si6 C115 H11N 109.5
H11M C115 H11N 109.5
Si6 C115 H11O 109.5
H11M C115 H11O 109.5
H11N C115 H11O 109.5
Si6 C116 H11P 109.5
Si6 C116 H11Q 109.5
H11P C116 H11Q 109.5
Si6 C116 H11R 109.5
H11P C116 H11R 109.5
H11Q C116 H11R 109.5
O3 C117 C118 103.8(4)
O3 C117 H11S 111.0
C118 C117 H11S 111.0
O3 C117 H11T 111.0
C118 C117 H11T 111.0
H11S C117 H11T 109.0
C119 C118 C117 105.2(5)
C119 C118 H11U 110.7
C117 C118 H11U 110.7
C119 C118 H11V 110.7
C117 C118 H11V 110.7
H11U C118 H11V 108.8
C120 C119 C118 105.2(5)
C120 C119 H11W 110.7
C118 C119 H11W 110.7
C120 C119 H11$ 110.7
C118 C119 H11$ 110.7
H11W C119 H11$ 108.8
O3 C120 C119 104.3(4)
O3 C120 H12A 110.9
C119 C120 H12A 110.9
O3 C120 H12B 110.9
C119 C120 H12B 110.9
H12A C120 H12B 108.9
C122 C121 H12C 109.5
C122 C121 H12D 109.5
H12C C121 H12D 109.5
C122 C121 H12E 109.5
H12C C121 H12E 109.5
H12D C121 H12E 109.5
C123 C122 C127 117.7(7)
C123 C122 C121 121.8(7)
C127 C122 C121 120.6(7)
C122 C123 C124 122.3(6)
C122 C123 H123 118.8
C124 C123 H123 118.8
C123 C124 C125 119.3(7)
C123 C124 H124 120.4
C125 C124 H124 120.4
C126 C125 C124 119.8(7)
C126 C125 H125 120.1
C124 C125 H125 120.1
C125 C126 C127 119.6(7)
C125 C126 H126 120.2
C127 C126 H126 120.2
C126 C127 C122 121.2(7)
C126 C127 H127 119.4
C122 C127 H127 119.4
C129 C128 H12F 109.5
C129 C128 H12G 109.5
H12F C128 H12G 109.5
C129 C128 H12H 109.5
H12F C128 H12H 109.5
H12G C128 H12H 109.5
C130 C129 C134 117.7(6)
C130 C129 C128 122.4(7)
C134 C129 C128 119.8(6)
C131 C130 C129 121.3(6)
C131 C130 H130 119.3
C129 C130 H130 119.3
C132 C131 C130 120.5(7)
C132 C131 H131 119.8
C130 C131 H131 119.8
C131 C132 C133 119.2(7)
C131 C132 H132 120.4
C133 C132 H132 120.4
C132 C133 C134 121.7(7)
C132 C133 H133 119.2
C134 C133 H133 119.2
C133 C134 C129 119.6(6)
C133 C134 H134 120.2
C129 C134 H134 120.2
C136 C135 H13A 109.5
C136 C135 H13B 109.5
H13A C135 H13B 109.5
C136 C135 H13C 109.5
H13A C135 H13C 109.5
H13B C135 H13C 109.5
C137 C136 C141 120.0
C137 C136 C135 120.0(8)
C141 C136 C135 120.0(8)
C136 C137 C138 120.0
C136 C137 H13D 120.0
C138 C137 H13D 120.0
C137 C138 C139 120.0
C137 C138 H13E 120.0
C139 C138 H13E 120.0
C140 C139 C138 120.0
C140 C139 H13F 120.0
C138 C139 H13F 120.0
C139 C140 C141 120.0
C139 C140 H14A 120.0
C141 C140 H14A 120.0
C140 C141 C136 120.0
C140 C141 H14B 120.0
C136 C141 H14B 120.0
C143 C142 H14C 109.5
C143 C142 H14D 109.5
H14C C142 H14D 109.5
C143 C142 H14E 109.5
H14C C142 H14E 109.5
H14D C142 H14E 109.5
C144 C143 C148 120.0
C144 C143 C142 119.1(16)
C148 C143 C142 120.7(16)
C145 C144 C143 120.0
C145 C144 H14F 120.0
C143 C144 H14F 120.0
C144 C145 C146 120.0
C144 C145 H14G 120.0
C146 C145 H14G 120.0
C147 C146 C145 120.0
C147 C146 H14H 120.0
C145 C146 H14H 120.0
C146 C147 C148 120.0
C146 C147 H14I 120.0
C148 C147 H14I 120.0
C147 C148 C143 120.0
C147 C148 H14J 120.0
C143 C148 H14J 120.0

loop_
_geom_bond_atom_site_label_1
_geom_bond_atom_site_label_2
_geom_bond_distance
Sm1 N5 2.277(4)
Sm1 O1 2.438(4)
Sm1 N3 2.460(5)
Sm1 N4 2.478(5)
Sm1 N2 2.506(5)
Sm1 N1 2.527(4)
Sm1 Si2 3.3530(19)
Sm1 Si1 3.4518(18)
Sm2 N10 2.278(5)
Sm2 O2 2.437(3)
Sm2 N9 2.472(5)
Sm2 N8 2.486(5)
Sm2 N6 2.487(4)
Sm2 N7 2.543(4)
Sm2 Si4 3.3633(19)
Sm2 Si3 3.4305(18)
Sm3 N15 2.290(4)
Sm3 O3 2.434(4)
Sm3 N13 2.463(5)
Sm3 N14 2.471(5)
Sm3 N12 2.502(5)
Sm3 N11 2.548(4)
Sm3 Si6 3.4211(18)
Sm3 Si5 3.426(2)
Si1 N5 1.699(5)
Si1 C31 1.874(6)
Si1 C32 1.878(6)
Si1 C33 1.886(6)
Si2 N5 1.720(5)
Si2 C35 1.861(6)
Si2 C34 1.872(6)
Si2 C36 1.885(6)
Si3 N10 1.696(5)
Si3 C72 1.856(7)
Si3 C71 1.857(7)
Si3 C73 1.872(7)
Si4 N10 1.700(5)
Si4 C74 1.877(6)
Si4 C76 1.878(7)
Si4 C75 1.880(7)
Si5 N15 1.699(5)
Si5 C112 1.872(6)
Si5 C111 1.878(7)
Si5 C113 1.880(6)
Si6 N15 1.711(5)
Si6 C115 1.874(6)
Si6 C114 1.876(6)
Si6 C116 1.897(6)
N1 C21 1.311(7)
N1 C2 1.418(7)
N2 C26 1.320(7)
N2 C12 1.423(7)
N3 C25 1.358(7)
N3 C22 1.386(7)
N4 C30 1.344(7)
N4 C27 1.403(7)
N6 C61 1.321(6)
N6 C42 1.441(7)
N7 C66 1.294(7)
N7 C52 1.442(7)
N8 C65 1.359(7)
N8 C62 1.401(7)
N9 C70 1.331(7)
N9 C67 1.382(7)
N11 C101 1.316(7)
N11 C82 1.428(7)
N12 C106 1.308(7)
N12 C92 1.426(7)
N13 C105 1.339(7)
N13 C102 1.390(6)
N14 C110 1.345(7)
N14 C107 1.405(7)
O1 C37 1.456(6)
O1 C40 1.458(6)
O2 C80 1.461(6)
O2 C77 1.465(7)
O3 C120 1.454(6)
O3 C117 1.457(6)
C1 C2 1.374(7)
C1 C6 1.426(7)
C1 C11 1.496(8)
C2 C3 1.406(8)
C3 C4 1.362(8)
C3 H3 0.9500
C4 C5 1.418(8)
C4 H4 0.9500
C5 C10 1.407(8)
C5 C6 1.426(8)
C6 C7 1.421(8)
C7 C8 1.366(7)
C7 H7 0.9500
C8 C9 1.398(8)
C8 H8 0.9500
C9 C10 1.369(8)
C9 H9 0.9500
C10 H10 0.9500
C11 C12 1.383(7)
C11 C16 1.426(7)
C12 C13 1.418(7)
C13 C14 1.356(8)
C13 H13 0.9500
C14 C15 1.398(8)
C14 H14 0.9500
C15 C16 1.426(8)
C15 C20 1.433(8)
C16 C17 1.431(7)
C17 C18 1.349(7)
C17 H17 0.9500
C18 C19 1.415(8)
C18 H18 0.9500
C19 C20 1.360(8)
C19 H19 0.9500
C20 H20 0.9500
C21 C22 1.383(8)
C21 H21 0.9500
C22 C23 1.414(8)
C23 C24 1.365(8)
C23 H23 0.9500
C24 C25 1.384(7)
C24 H24 0.9500
C25 H25 0.9500
C26 C27 1.398(8)
C26 H26 0.9500
C27 C28 1.393(8)
C28 C29 1.390(9)
C28 H28 0.9500
C29 C30 1.401(9)
C29 H29 0.9500
C30 H30 0.9500
C31 H31A 0.9800
C31 H31B 0.9800
C31 H31C 0.9800
C32 H32A 0.9800
C32 H32B 0.9800
C32 H32C 0.9800
C33 H33A 0.9800
C33 H33B 0.9800
C33 H33C 0.9800
C34 H34A 0.9800
C34 H34B 0.9800
C34 H34C 0.9800
C35 H35A 0.9800
C35 H35B 0.9800
C35 H35C 0.9800
C36 H36A 0.9800
C36 H36B 0.9800
C36 H36C 0.9800
C37 C38 1.526(8)
C37 H37A 0.9900
C37 H37B 0.9900
C38 C39 1.523(8)
C38 H38A 0.9900
C38 H38B 0.9900
C39 C40 1.489(8)
C39 H39A 0.9900
C39 H39B 0.9900
C40 H40A 0.9900
C40 H40B 0.9900
C41 C42 1.385(7)
C41 C46 1.424(7)
C41 C51 1.506(8)
C42 C43 1.408(7)
C43 C44 1.362(7)
C43 H43 0.9500
C44 C45 1.414(8)
C44 H44 0.9500
C45 C46 1.415(7)
C45 C50 1.419(7)
C46 C47 1.424(7)
C47 C48 1.359(7)
C47 H47 0.9500
C48 C49 1.417(7)
C48 H48 0.9500
C49 C50 1.374(8)
C49 H49 0.9500
C50 H50 0.9500
C51 C52 1.365(8)
C51 C56 1.433(7)
C52 C53 1.403(8)
C53 C54 1.352(8)
C53 H53 0.9500
C54 C55 1.411(9)
C54 H54 0.9500
C55 C56 1.415(8)
C55 C60 1.423(8)
C56 C57 1.410(8)
C57 C58 1.356(8)
C57 H57 0.9500
C58 C59 1.406(8)
C58 H58 0.9500
C59 C60 1.337(9)
C59 H59 0.9500
C60 H60 0.9500
C61 C62 1.400(7)
C61 H61 0.9500
C62 C63 1.398(7)
C63 C64 1.386(8)
C63 H63 0.9500
C64 C65 1.391(8)
C64 H64 0.9500
C65 H65 0.9500
C66 C67 1.407(8)
C66 H66 0.9500
C67 C68 1.378(8)
C68 C69 1.399(8)
C68 H68 0.9500
C69 C70 1.395(8)
C69 H69 0.9500
C70 H70 0.9500
C71 H71A 0.9800
C71 H71B 0.9800
C71 H71C 0.9800
C72 H72A 0.9800
C72 H72B 0.9800
C72 H72C 0.9800
C73 H73A 0.9800
C73 H73B 0.9800
C73 H73C 0.9800
C74 H74A 0.9800
C74 H74B 0.9800
C74 H74C 0.9800
C75 H75A 0.9800
C75 H75B 0.9800
C75 H75C 0.9800
C76 H76A 0.9800
C76 H76B 0.9800
C76 H76C 0.9800
C77 C78 1.492(8)
C77 H77A 0.9900
C77 H77B 0.9900
C78 C79 1.509(8)
C78 H78A 0.9900
C78 H78B 0.9900
C79 C80 1.467(7)
C79 H79A 0.9900
C79 H79B 0.9900
C80 H80A 0.9900
C80 H80B 0.9900
C81 C82 1.390(7)
C81 C86 1.424(8)
C81 C91 1.506(8)
C82 C83 1.403(7)
C83 C84 1.340(8)
C83 H83 0.9500
C84 C85 1.424(8)
C84 H84 0.9500
C85 C86 1.407(8)
C85 C90 1.413(8)
C86 C87 1.422(8)
C87 C88 1.344(8)
C87 H87 0.9500
C88 C89 1.409(8)
C88 H88 0.9500
C89 C90 1.360(8)
C89 H89 0.9500
C90 H90 0.9500
C91 C92 1.372(7)
C91 C96 1.419(8)
C92 C93 1.417(7)
C93 C94 1.357(8)
C93 H93 0.9500
C94 C95 1.407(8)
C94 H94 0.9500
C95 C100 1.412(8)
C95 C96 1.428(8)
C96 C97 1.442(7)
C97 C98 1.341(7)
C97 H97 0.9500
C98 C99 1.420(8)
C98 H98 0.9500
C99 C100 1.357(8)
C99 H99 0.9500
C100 H100 0.9500
C101 C102 1.374(8)
C101 H101 0.9500
C102 C103 1.418(8)
C103 C104 1.374(8)
C103 H103 0.9500
C104 C105 1.391(8)
C104 H104 0.9500
C105 H105 0.9500
C106 C107 1.388(8)
C106 H106 0.9500
C107 C108 1.396(8)
C108 C109 1.394(9)
C108 H108 0.9500
C109 C110 1.385(8)
C109 H109 0.9500
C110 H110 0.9500
C111 H11A 0.9800
C111 H11B 0.9800
C111 H11C 0.9800
C112 H11D 0.9800
C112 H11E 0.9800
C112 H11F 0.9800
C113 H11G 0.9800
C113 H11H 0.9800
C113 H11I 0.9800
C114 H11J 0.9800
C114 H11K 0.9800
C114 H11L 0.9800
C115 H11M 0.9800
C115 H11N 0.9800
C115 H11O 0.9800
C116 H11P 0.9800
C116 H11Q 0.9800
C116 H11R 0.9800
C117 C118 1.523(8)
C117 H11S 0.9900
C117 H11T 0.9900
C118 C119 1.520(8)
C118 H11U 0.9900
C118 H11V 0.9900
C119 C120 1.518(7)
C119 H11W 0.9900
C119 H11$ 0.9900
C120 H12A 0.9900
C120 H12B 0.9900
C121 C122 1.474(8)
C121 H12C 0.9800
C121 H12D 0.9800
C121 H12E 0.9800
C122 C123 1.369(8)
C122 C127 1.389(9)
C123 C124 1.374(8)
C123 H123 0.9500
C124 C125 1.387(8)
C124 H124 0.9500
C125 C126 1.376(9)
C125 H125 0.9500
C126 C127 1.384(9)
C126 H126 0.9500
C127 H127 0.9500
C128 C129 1.491(8)
C128 H12F 0.9800
C128 H12G 0.9800
C128 H12H 0.9800
C129 C130 1.383(8)
C129 C134 1.407(8)
C130 C131 1.371(8)
C130 H130 0.9500
C131 C132 1.365(8)
C131 H131 0.9500
C132 C133 1.368(8)
C132 H132 0.9500
C133 C134 1.368(8)
C133 H133 0.9500
C134 H134 0.9500
C135 C136 1.467(12)
C135 H13A 0.9800
C135 H13B 0.9800
C135 H13C 0.9800
C136 C137 1.3900
C136 C141 1.3900
C137 C138 1.3900
C137 H13D 0.9500
C138 C139 1.3900
C138 H13E 0.9500
C139 C140 1.3900
C139 H13F 0.9500
C140 C141 1.3900
C140 H14A 0.9500
C141 H14B 0.9500
C142 C143 1.47(3)
C142 H14C 0.9800
C142 H14D 0.9800
C142 H14E 0.9800
C143 C144 1.3900
C143 C148 1.3900
C144 C145 1.3900
C144 H14F 0.9500
C145 C146 1.3900
C145 H14G 0.9500
C146 C147 1.3900
C146 H14H 0.9500
C147 C148 1.3900
C147 H14I 0.9500
C148 H14J 0.9500

loop_
_geom_torsion_atom_site_label_1
_geom_torsion_atom_site_label_2
_geom_torsion_atom_site_label_3
_geom_torsion_atom_site_label_4
_geom_torsion
O1 Sm1 Si1 N5 -67.6(3)
N3 Sm1 Si1 N5 -110.9(3)
N4 Sm1 Si1 N5 45.3(3)
N2 Sm1 Si1 N5 111.6(3)
N1 Sm1 Si1 N5 -171.6(3)
Si2 Sm1 Si1 N5 -3.5(3)
N5 Sm1 Si1 C31 81.3(4)
O1 Sm1 Si1 C31 13.7(3)
N3 Sm1 Si1 C31 -29.7(3)
N4 Sm1 Si1 C31 126.5(3)
N2 Sm1 Si1 C31 -167.2(3)
N1 Sm1 Si1 C31 -90.3(3)
Si2 Sm1 Si1 C31 77.7(3)
N5 Sm1 Si1 C32 178.4(3)
O1 Sm1 Si1 C32 110.8(3)
N3 Sm1 Si1 C32 67.4(2)
N4 Sm1 Si1 C32 -136.3(2)
N2 Sm1 Si1 C32 -70.1(2)
N1 Sm1 Si1 C32 6.8(2)
Si2 Sm1 Si1 C32 174.9(2)
N5 Sm1 Si1 C33 -80.5(4)
O1 Sm1 Si1 C33 -148.1(3)
N3 Sm1 Si1 C33 168.5(3)
N4 Sm1 Si1 C33 -35.3(3)
N2 Sm1 Si1 C33 31.0(3)
N1 Sm1 Si1 C33 107.9(3)
Si2 Sm1 Si1 C33 -84.1(3)
O1 Sm1 Si2 N5 152.6(3)
N3 Sm1 Si2 N5 70.9(3)
N4 Sm1 Si2 N5 -132.8(3)
N2 Sm1 Si2 N5 -72.1(3)
N1 Sm1 Si2 N5 34.8(4)
Si1 Sm1 Si2 N5 3.2(2)
N5 Sm1 Si2 C35 104.4(3)
O1 Sm1 Si2 C35 -103.0(3)
N3 Sm1 Si2 C35 175.3(3)
N4 Sm1 Si2 C35 -28.4(3)
N2 Sm1 Si2 C35 32.3(3)
N1 Sm1 Si2 C35 139.2(4)
Si1 Sm1 Si2 C35 107.6(2)
N5 Sm1 Si2 C34 -149.3(3)
O1 Sm1 Si2 C34 3.3(2)
N3 Sm1 Si2 C34 -78.4(2)
N4 Sm1 Si2 C34 77.9(3)
N2 Sm1 Si2 C34 138.6(3)
N1 Sm1 Si2 C34 -114.5(3)
Si1 Sm1 Si2 C34 -146.1(2)
N5 Sm1 Si2 C36 -54.3(4)
O1 Sm1 Si2 C36 98.2(4)
N3 Sm1 Si2 C36 16.6(4)
N4 Sm1 Si2 C36 172.8(4)
N2 Sm1 Si2 C36 -126.5(4)
N1 Sm1 Si2 C36 -19.6(5)
Si1 Sm1 Si2 C36 -51.1(4)
O2 Sm2 Si3 N10 -49.7(3)
N9 Sm2 Si3 N10 -101.7(3)
N8 Sm2 Si3 N10 55.9(3)
N6 Sm2 Si3 N10 123.1(3)
N7 Sm2 Si3 N10 -160.6(3)
Si4 Sm2 Si3 N10 -1.4(3)
N10 Sm2 Si3 C72 71.3(5)
O2 Sm2 Si3 C72 21.6(4)
N9 Sm2 Si3 C72 -30.4(4)
N8 Sm2 Si3 C72 127.2(4)
N6 Sm2 Si3 C72 -165.6(4)
N7 Sm2 Si3 C72 -89.3(4)
Si4 Sm2 Si3 C72 69.9(4)
N10 Sm2 Si3 C71 167.4(4)
O2 Sm2 Si3 C71 117.7(3)
N9 Sm2 Si3 C71 65.7(2)
N8 Sm2 Si3 C71 -136.6(2)
N6 Sm2 Si3 C71 -69.5(2)
N7 Sm2 Si3 C71 6.9(2)
Si4 Sm2 Si3 C71 166.0(2)
N10 Sm2 Si3 C73 -90.0(4)
O2 Sm2 Si3 C73 -139.7(3)
N9 Sm2 Si3 C73 168.3(3)
N8 Sm2 Si3 C73 -34.0(3)
N6 Sm2 Si3 C73 33.1(3)
N7 Sm2 Si3 C73 109.5(3)
Si4 Sm2 Si3 C73 -91.4(3)
O2 Sm2 Si4 N10 160.1(3)
N9 Sm2 Si4 N10 76.0(3)
N8 Sm2 Si4 N10 -123.8(3)
N6 Sm2 Si4 N10 -65.4(3)
N7 Sm2 Si4 N10 57.5(4)
Si3 Sm2 Si4 N10 1.3(2)
N10 Sm2 Si4 C74 -154.7(4)
O2 Sm2 Si4 C74 5.5(3)
N9 Sm2 Si4 C74 -78.6(3)
N8 Sm2 Si4 C74 81.5(3)
N6 Sm2 Si4 C74 139.9(3)
N7 Sm2 Si4 C74 -97.2(4)
Si3 Sm2 Si4 C74 -153.4(3)
N10 Sm2 Si4 C76 100.4(4)
O2 Sm2 Si4 C76 -99.5(3)
N9 Sm2 Si4 C76 176.4(3)
N8 Sm2 Si4 C76 -23.5(3)
N6 Sm2 Si4 C76 34.9(3)
N7 Sm2 Si4 C76 157.9(4)
Si3 Sm2 Si4 C76 101.7(3)
N10 Sm2 Si4 C75 -59.4(5)
O2 Sm2 Si4 C75 100.7(4)
N9 Sm2 Si4 C75 16.6(4)
N8 Sm2 Si4 C75 176.7(4)
N6 Sm2 Si4 C75 -124.9(4)
N7 Sm2 Si4 C75 -1.9(5)
Si3 Sm2 Si4 C75 -58.1(4)
O3 Sm3 Si5 N15 -53.6(3)
N13 Sm3 Si5 N15 -106.0(3)
N14 Sm3 Si5 N15 51.1(3)
N12 Sm3 Si5 N15 117.2(3)
N11 Sm3 Si5 N15 -165.1(3)
Si6 Sm3 Si5 N15 2.1(2)
N15 Sm3 Si5 C112 176.5(3)
O3 Sm3 Si5 C112 123.0(3)
N13 Sm3 Si5 C112 70.5(2)
N14 Sm3 Si5 C112 -132.4(2)
N12 Sm3 Si5 C112 -66.2(2)
N11 Sm3 Si5 C112 11.5(2)
Si6 Sm3 Si5 C112 178.7(2)
N15 Sm3 Si5 C111 -82.7(4)
O3 Sm3 Si5 C111 -136.3(3)
N13 Sm3 Si5 C111 171.3(3)
N14 Sm3 Si5 C111 -31.7(3)
N12 Sm3 Si5 C111 34.5(3)
N11 Sm3 Si5 C111 112.2(3)
Si6 Sm3 Si5 C111 -80.6(3)
N15 Sm3 Si5 C113 81.1(4)
O3 Sm3 Si5 C113 27.5(3)
N13 Sm3 Si5 C113 -24.9(3)
N14 Sm3 Si5 C113 132.2(3)
N12 Sm3 Si5 C113 -161.7(3)
N11 Sm3 Si5 C113 -83.9(3)
Si6 Sm3 Si5 C113 83.3(3)
O3 Sm3 Si6 N15 147.8(3)
N13 Sm3 Si6 N15 67.4(3)
N14 Sm3 Si6 N15 -137.0(3)
N12 Sm3 Si6 N15 -77.2(3)
N11 Sm3 Si6 N15 40.3(5)
Si5 Sm3 Si6 N15 -2.1(2)
N15 Sm3 Si6 C115 -146.3(3)
O3 Sm3 Si6 C115 1.5(2)
N13 Sm3 Si6 C115 -78.9(2)
N14 Sm3 Si6 C115 76.7(2)
N12 Sm3 Si6 C115 136.5(2)
N11 Sm3 Si6 C115 -106.0(4)
Si5 Sm3 Si6 C115 -148.4(2)
N15 Sm3 Si6 C114 106.6(3)
O3 Sm3 Si6 C114 -105.6(2)
N13 Sm3 Si6 C114 174.0(3)
N14 Sm3 Si6 C114 -30.4(3)
N12 Sm3 Si6 C114 29.4(3)
N11 Sm3 Si6 C114 146.9(4)
Si5 Sm3 Si6 C114 104.5(2)
N15 Sm3 Si6 C116 -46.8(4)
O3 Sm3 Si6 C116 101.0(4)
N13 Sm3 Si6 C116 20.7(4)
N14 Sm3 Si6 C116 176.2(4)
N12 Sm3 Si6 C116 -124.0(4)
N11 Sm3 Si6 C116 -6.4(5)
Si5 Sm3 Si6 C116 -48.9(4)
N5 Sm1 N1 C21 62.6(5)
O1 Sm1 N1 C21 -80.8(4)
N3 Sm1 N1 C21 2.0(4)
N4 Sm1 N1 C21 -153.3(4)
N2 Sm1 N1 C21 154.7(4)
Si2 Sm1 N1 C21 41.4(6)
Si1 Sm1 N1 C21 67.5(4)
N5 Sm1 N1 C2 -133.6(4)
O1 Sm1 N1 C2 83.0(4)
N3 Sm1 N1 C2 165.8(5)
N4 Sm1 N1 C2 10.5(5)
N2 Sm1 N1 C2 -41.6(4)
Si2 Sm1 N1 C2 -154.9(4)
Si1 Sm1 N1 C2 -128.8(4)
N5 Sm1 N2 C26 -75.0(4)
O1 Sm1 N2 C26 80.6(4)
N3 Sm1 N2 C26 -168.5(4)
N4 Sm1 N2 C26 18.5(4)
N1 Sm1 N2 C26 153.8(4)
Si2 Sm1 N2 C26 -48.0(4)
Si1 Sm1 N2 C26 -98.8(4)
N5 Sm1 N2 C12 80.6(4)
O1 Sm1 N2 C12 -123.8(4)
N3 Sm1 N2 C12 -12.9(5)
N4 Sm1 N2 C12 174.1(5)
N1 Sm1 N2 C12 -50.6(4)
Si2 Sm1 N2 C12 107.7(4)
Si1 Sm1 N2 C12 56.8(4)
N5 Sm1 N3 C25 30.2(6)
O1 Sm1 N3 C25 -104.3(6)
N4 Sm1 N3 C25 -66.0(7)
N2 Sm1 N3 C25 129.7(5)
N1 Sm1 N3 C25 169.7(6)
Si2 Sm1 N3 C25 3.6(6)
Si1 Sm1 N3 C25 53.8(6)
N5 Sm1 N3 C22 -138.4(4)
O1 Sm1 N3 C22 87.1(4)
N4 Sm1 N3 C22 125.4(4)
N2 Sm1 N3 C22 -38.9(5)
N1 Sm1 N3 C22 1.1(4)
Si2 Sm1 N3 C22 -164.9(4)
Si1 Sm1 N3 C22 -114.8(4)
N5 Sm1 N4 C30 -79.2(7)
O1 Sm1 N4 C30 52.8(6)
N3 Sm1 N4 C30 14.4(9)
N2 Sm1 N4 C30 -177.3(7)
N1 Sm1 N4 C30 126.8(6)
Si2 Sm1 N4 C30 -58.8(6)
Si1 Sm1 N4 C30 -97.0(7)
N5 Sm1 N4 C27 81.3(4)
O1 Sm1 N4 C27 -146.7(4)
N3 Sm1 N4 C27 174.9(4)
N2 Sm1 N4 C27 -16.8(3)
N1 Sm1 N4 C27 -72.7(4)
Si2 Sm1 N4 C27 101.7(4)
Si1 Sm1 N4 C27 63.5(4)
C31 Si1 N5 Si2 53.2(4)
C32 Si1 N5 Si2 171.5(3)
C33 Si1 N5 Si2 -69.0(4)
Sm1 Si1 N5 Si2 173.1(5)
C31 Si1 N5 Sm1 -120.0(3)
C32 Si1 N5 Sm1 -1.7(4)
C33 Si1 N5 Sm1 117.8(3)
C35 Si2 N5 Si1 96.3(4)
C34 Si2 N5 Si1 -142.5(4)
C36 Si2 N5 Si1 -25.4(4)
Sm1 Si2 N5 Si1 -173.5(5)
C35 Si2 N5 Sm1 -90.2(3)
C34 Si2 N5 Sm1 31.0(3)
C36 Si2 N5 Sm1 148.1(3)
O1 Sm1 N5 Si1 137.7(2)
N3 Sm1 N5 Si1 65.0(3)
N4 Sm1 N5 Si1 -139.8(3)
N2 Sm1 N5 Si1 -70.8(3)
N1 Sm1 N5 Si1 10.9(4)
Si2 Sm1 N5 Si1 174.0(4)
O1 Sm1 N5 Si2 -36.3(3)
N3 Sm1 N5 Si2 -109.0(2)
N4 Sm1 N5 Si2 46.2(3)
N2 Sm1 N5 Si2 115.2(2)
N1 Sm1 N5 Si2 -163.10(19)
Si1 Sm1 N5 Si2 -174.0(4)
N10 Sm2 N6 C61 -70.7(4)
O2 Sm2 N6 C61 83.6(4)
N9 Sm2 N6 C61 -165.7(3)
N8 Sm2 N6 C61 17.8(4)
N7 Sm2 N6 C61 154.5(4)
Si4 Sm2 N6 C61 -45.4(4)
Si3 Sm2 N6 C61 -92.6(4)
N10 Sm2 N6 C42 88.8(4)
O2 Sm2 N6 C42 -116.9(4)
N9 Sm2 N6 C42 -6.2(5)
N8 Sm2 N6 C42 177.3(5)
N7 Sm2 N6 C42 -46.0(4)
Si4 Sm2 N6 C42 114.1(4)
Si3 Sm2 N6 C42 66.9(4)
N10 Sm2 N7 C66 60.1(5)
O2 Sm2 N7 C66 -81.8(4)
N9 Sm2 N7 C66 6.1(4)
N8 Sm2 N7 C66 -152.0(4)
N6 Sm2 N7 C66 155.9(4)
Si4 Sm2 N7 C66 26.3(6)
Si3 Sm2 N7 C66 72.1(4)
N10 Sm2 N7 C52 -141.5(4)
O2 Sm2 N7 C52 76.6(4)
N9 Sm2 N7 C52 164.5(5)
N8 Sm2 N7 C52 6.4(5)
N6 Sm2 N7 C52 -45.7(4)
Si4 Sm2 N7 C52 -175.3(3)
Si3 Sm2 N7 C52 -129.5(4)
N10 Sm2 N8 C65 -73.2(6)
O2 Sm2 N8 C65 58.8(6)
N9 Sm2 N8 C65 10.9(9)
N6 Sm2 N8 C65 -175.6(7)
N7 Sm2 N8 C65 128.6(6)
Si4 Sm2 N8 C65 -50.7(6)
Si3 Sm2 N8 C65 -94.3(6)
N10 Sm2 N8 C62 85.2(4)
O2 Sm2 N8 C62 -142.8(4)
N9 Sm2 N8 C62 169.3(4)
N6 Sm2 N8 C62 -17.2(3)
N7 Sm2 N8 C62 -73.0(4)
Si4 Sm2 N8 C62 107.7(4)
Si3 Sm2 N8 C62 64.1(4)
N10 Sm2 N9 C70 29.4(6)
O2 Sm2 N9 C70 -103.8(6)
N8 Sm2 N9 C70 -56.4(8)
N6 Sm2 N9 C70 132.1(6)
N7 Sm2 N9 C70 175.0(7)
Si4 Sm2 N9 C70 2.9(6)
Si3 Sm2 N9 C70 54.7(6)
N10 Sm2 N9 C67 -147.3(4)
O2 Sm2 N9 C67 79.5(4)
N8 Sm2 N9 C67 126.9(5)
N6 Sm2 N9 C67 -44.7(5)
N7 Sm2 N9 C67 -1.8(4)
Si4 Sm2 N9 C67 -173.9(4)
Si3 Sm2 N9 C67 -122.0(4)
C72 Si3 N10 Si4 45.6(5)
C71 Si3 N10 Si4 164.4(3)
C73 Si3 N10 Si4 -76.7(4)
Sm2 Si3 N10 Si4 177.2(5)
C72 Si3 N10 Sm2 -131.6(4)
C71 Si3 N10 Sm2 -12.8(4)
C73 Si3 N10 Sm2 106.1(3)
C74 Si4 N10 Si3 -152.0(4)
C76 Si4 N10 Si3 87.0(4)
C75 Si4 N10 Si3 -33.4(5)
Sm2 Si4 N10 Si3 -177.3(5)
C74 Si4 N10 Sm2 25.4(4)
C76 Si4 N10 Sm2 -95.7(3)
C75 Si4 N10 Sm2 143.9(3)
O2 Sm2 N10 Si3 151.6(2)
N9 Sm2 N10 Si3 74.6(3)
N8 Sm2 N10 Si3 -128.1(3)
N6 Sm2 N10 Si3 -59.2(3)
N7 Sm2 N10 Si3 26.3(4)
Si4 Sm2 N10 Si3 177.6(5)
O2 Sm2 N10 Si4 -25.9(3)
N9 Sm2 N10 Si4 -103.0(3)
N8 Sm2 N10 Si4 54.3(3)
N6 Sm2 N10 Si4 123.2(2)
N7 Sm2 N10 Si4 -151.3(2)
Si3 Sm2 N10 Si4 -177.6(5)
N15 Sm3 N11 C101 67.3(5)
O3 Sm3 N11 C101 -69.1(4)
N13 Sm3 N11 C101 12.1(4)
N14 Sm3 N11 C101 -141.6(4)
N12 Sm3 N11 C101 163.3(4)
Si6 Sm3 N11 C101 41.4(7)
Si5 Sm3 N11 C101 77.2(4)
N15 Sm3 N11 C82 -140.1(4)
O3 Sm3 N11 C82 83.5(4)
N13 Sm3 N11 C82 164.6(5)
N14 Sm3 N11 C82 10.9(5)
N12 Sm3 N11 C82 -44.1(4)
Si6 Sm3 N11 C82 -166.1(3)
Si5 Sm3 N11 C82 -130.2(4)
N15 Sm3 N12 C106 -72.9(4)
O3 Sm3 N12 C106 76.9(4)
N13 Sm3 N12 C106 -170.9(4)
N14 Sm3 N12 C106 18.8(4)
N11 Sm3 N12 C106 149.4(4)
Si6 Sm3 N12 C106 -46.4(4)
Si5 Sm3 N12 C106 -96.5(4)
N15 Sm3 N12 C92 90.1(4)
O3 Sm3 N12 C92 -120.1(4)
N13 Sm3 N12 C92 -7.9(5)
N14 Sm3 N12 C92 -178.2(5)
N11 Sm3 N12 C92 -47.6(4)
Si6 Sm3 N12 C92 116.6(4)
Si5 Sm3 N12 C92 66.5(4)
N15 Sm3 N13 C105 34.7(6)
O3 Sm3 N13 C105 -91.8(6)
N14 Sm3 N13 C105 -62.5(8)
N12 Sm3 N13 C105 139.2(6)
N11 Sm3 N13 C105 -178.2(7)
Si6 Sm3 N13 C105 10.3(6)
Si5 Sm3 N13 C105 59.7(6)
N15 Sm3 N13 C102 -157.1(4)
O3 Sm3 N13 C102 76.4(4)
N14 Sm3 N13 C102 105.7(5)
N12 Sm3 N13 C102 -52.6(5)
N11 Sm3 N13 C102 -10.0(4)
Si6 Sm3 N13 C102 178.5(4)
Si5 Sm3 N13 C102 -132.1(4)
N15 Sm3 N14 C110 -75.7(6)
O3 Sm3 N14 C110 48.6(6)
N13 Sm3 N14 C110 19.3(8)
N12 Sm3 N14 C110 -176.8(7)
N11 Sm3 N14 C110 123.1(6)
Si6 Sm3 N14 C110 -57.8(6)
Si5 Sm3 N14 C110 -95.8(6)
N15 Sm3 N14 C107 83.1(4)
O3 Sm3 N14 C107 -152.7(4)
N13 Sm3 N14 C107 178.1(4)
N12 Sm3 N14 C107 -18.1(4)
N11 Sm3 N14 C107 -78.2(4)
Si6 Sm3 N14 C107 100.9(4)
Si5 Sm3 N14 C107 63.0(4)
C112 Si5 N15 Si6 -179.3(3)
C111 Si5 N15 Si6 -59.7(4)
C113 Si5 N15 Si6 63.2(4)
Sm3 Si5 N15 Si6 -175.8(5)
C112 Si5 N15 Sm3 -3.5(3)
C111 Si5 N15 Sm3 116.1(3)
C113 Si5 N15 Sm3 -121.0(3)
C115 Si6 N15 Si5 -149.5(3)
C114 Si6 N15 Si5 89.5(4)
C116 Si6 N15 Si5 -32.2(4)
Sm3 Si6 N15 Si5 175.9(5)
C115 Si6 N15 Sm3 34.6(3)
C114 Si6 N15 Sm3 -86.3(3)
C116 Si6 N15 Sm3 152.0(3)
O3 Sm3 N15 Si5 144.6(2)
N13 Sm3 N15 Si5 70.6(2)
N14 Sm3 N15 Si5 -134.3(3)
N12 Sm3 N15 Si5 -65.7(3)
N11 Sm3 N15 Si5 20.9(4)
Si6 Sm3 N15 Si5 -176.2(4)
O3 Sm3 N15 Si6 -39.2(3)
N13 Sm3 N15 Si6 -113.2(3)
N14 Sm3 N15 Si6 41.9(3)
N12 Sm3 N15 Si6 110.5(3)
N11 Sm3 N15 Si6 -162.9(2)
Si5 Sm3 N15 Si6 176.2(4)
N5 Sm1 O1 C37 -58.2(5)
N3 Sm1 O1 C37 16.4(4)
N4 Sm1 O1 C37 -148.3(4)
N2 Sm1 O1 C37 155.2(4)
N1 Sm1 O1 C37 85.0(4)
Si2 Sm1 O1 C37 -75.3(4)
Si1 Sm1 O1 C37 -25.8(5)
N5 Sm1 O1 C40 134.1(4)
N3 Sm1 O1 C40 -151.3(4)
N4 Sm1 O1 C40 44.0(4)
N2 Sm1 O1 C40 -12.5(4)
N1 Sm1 O1 C40 -82.7(4)
Si2 Sm1 O1 C40 117.0(4)
Si1 Sm1 O1 C40 166.4(3)
N10 Sm2 O2 C80 118.5(4)
N9 Sm2 O2 C80 -164.1(4)
N8 Sm2 O2 C80 32.6(4)
N6 Sm2 O2 C80 -26.9(5)
N7 Sm2 O2 C80 -96.8(4)
Si4 Sm2 O2 C80 106.4(4)
Si3 Sm2 O2 C80 144.9(4)
N10 Sm2 O2 C77 -68.3(5)
N9 Sm2 O2 C77 9.1(5)
N8 Sm2 O2 C77 -154.1(5)
N6 Sm2 O2 C77 146.4(4)
N7 Sm2 O2 C77 76.5(5)
Si4 Sm2 O2 C77 -80.4(4)
Si3 Sm2 O2 C77 -41.8(5)
N15 Sm3 O3 C120 -51.1(4)
N13 Sm3 O3 C120 26.6(4)
N14 Sm3 O3 C120 -141.3(4)
N12 Sm3 O3 C120 165.5(4)
N11 Sm3 O3 C120 95.3(4)
Si6 Sm3 O3 C120 -68.0(4)
Si5 Sm3 O3 C120 -25.6(5)
N15 Sm3 O3 C117 137.1(4)
N13 Sm3 O3 C117 -145.2(4)
N14 Sm3 O3 C117 46.9(4)
N12 Sm3 O3 C117 -6.2(4)
N11 Sm3 O3 C117 -76.5(4)
Si6 Sm3 O3 C117 120.3(4)
Si5 Sm3 O3 C117 162.6(3)
C6 C1 C2 C3 3.4(8)
C11 C1 C2 C3 -174.4(5)
C6 C1 C2 N1 -173.9(5)
C11 C1 C2 N1 8.3(8)
C21 N1 C2 C1 -125.7(6)
Sm1 N1 C2 C1 71.2(6)
C21 N1 C2 C3 57.0(7)
Sm1 N1 C2 C3 -106.0(5)
C1 C2 C3 C4 -1.3(8)
N1 C2 C3 C4 176.0(5)
C2 C3 C4 C5 -1.5(9)
C3 C4 C5 C10 -176.9(6)
C3 C4 C5 C6 2.2(8)
C10 C5 C6 C7 1.6(8)
C4 C5 C6 C7 -177.4(5)
C10 C5 C6 C1 179.0(5)
C4 C5 C6 C1 -0.1(8)
C2 C1 C6 C7 174.6(5)
C11 C1 C6 C7 -7.5(7)
C2 C1 C6 C5 -2.7(8)
C11 C1 C6 C5 175.3(5)
C5 C6 C7 C8 0.2(8)
C1 C6 C7 C8 -177.1(5)
C6 C7 C8 C9 -1.4(8)
C7 C8 C9 C10 0.7(9)
C8 C9 C10 C5 1.2(9)
C4 C5 C10 C9 176.7(6)
C6 C5 C10 C9 -2.4(9)
C2 C1 C11 C12 -77.4(7)
C6 C1 C11 C12 104.7(6)
C2 C1 C11 C16 108.6(6)
C6 C1 C11 C16 -69.2(6)
C16 C11 C12 C13 4.5(8)
C1 C11 C12 C13 -169.5(5)
C16 C11 C12 N2 -171.2(5)
C1 C11 C12 N2 14.8(8)
C26 N2 C12 C11 -133.4(6)
Sm1 N2 C12 C11 72.5(6)
C26 N2 C12 C13 50.9(7)
Sm1 N2 C12 C13 -103.3(5)
C11 C12 C13 C14 -3.3(9)
N2 C12 C13 C14 172.4(5)
C12 C13 C14 C15 -0.5(9)
C13 C14 C15 C16 2.9(9)
C13 C14 C15 C20 -178.2(5)
C14 C15 C16 C11 -1.6(8)
C20 C15 C16 C11 179.5(5)
C14 C15 C16 C17 -178.5(5)
C20 C15 C16 C17 2.5(8)
C12 C11 C16 C15 -2.1(8)
C1 C11 C16 C15 172.1(5)
C12 C11 C16 C17 174.7(5)
C1 C11 C16 C17 -11.1(8)
C15 C16 C17 C18 -1.5(8)
C11 C16 C17 C18 -178.4(5)
C16 C17 C18 C19 -0.5(8)
C17 C18 C19 C20 1.5(9)
C18 C19 C20 C15 -0.5(9)
C14 C15 C20 C19 179.5(6)
C16 C15 C20 C19 -1.6(8)
C2 N1 C21 C22 -170.0(6)
Sm1 N1 C21 C22 -5.3(7)
N1 C21 C22 N3 6.7(9)
N1 C21 C22 C23 -168.8(6)
C25 N3 C22 C21 -176.5(5)
Sm1 N3 C22 C21 -4.3(7)
C25 N3 C22 C23 -0.1(7)
Sm1 N3 C22 C23 172.1(4)
C21 C22 C23 C24 175.8(7)
N3 C22 C23 C24 0.0(7)
C22 C23 C24 C25 0.1(7)
C22 N3 C25 C24 0.1(7)
Sm1 N3 C25 C24 -169.2(4)
C23 C24 C25 N3 -0.2(8)
C12 N2 C26 C27 -175.3(5)
Sm1 N2 C26 C27 -18.7(7)
N2 C26 C27 C28 -175.5(6)
N2 C26 C27 N4 2.5(9)
C30 N4 C27 C28 1.2(7)
Sm1 N4 C27 C28 -166.3(4)
C30 N4 C27 C26 -177.2(5)
Sm1 N4 C27 C26 15.3(7)
C26 C27 C28 C29 177.0(6)
N4 C27 C28 C29 -1.1(8)
C27 C28 C29 C30 0.6(8)
C27 N4 C30 C29 -0.7(7)
Sm1 N4 C30 C29 160.6(5)
C28 C29 C30 N4 0.1(8)
C40 O1 C37 C38 -10.6(6)
Sm1 O1 C37 C38 -179.7(3)
O1 C37 C38 C39 30.3(6)
C37 C38 C39 C40 -38.2(6)
C37 O1 C40 C39 -14.1(6)
Sm1 O1 C40 C39 155.7(4)
C38 C39 C40 O1 32.8(6)
C46 C41 C42 C43 4.3(8)
C51 C41 C42 C43 -170.2(5)
C46 C41 C42 N6 -172.4(5)
C51 C41 C42 N6 13.1(8)
C61 N6 C42 C41 -130.4(6)
Sm2 N6 C42 C41 71.2(6)
C61 N6 C42 C43 52.9(7)
Sm2 N6 C42 C43 -105.5(5)
C41 C42 C43 C44 -1.8(9)
N6 C42 C43 C44 174.8(5)
C42 C43 C44 C45 -0.4(9)
C43 C44 C45 C46 0.1(8)
C43 C44 C45 C50 -177.0(5)
C44 C45 C46 C47 -177.5(5)
C50 C45 C46 C47 -0.4(8)
C44 C45 C46 C41 2.4(8)
C50 C45 C46 C41 179.5(5)
C42 C41 C46 C45 -4.5(8)
C51 C41 C46 C45 170.1(5)
C42 C41 C46 C47 175.4(5)
C51 C41 C46 C47 -10.0(8)
C45 C46 C47 C48 0.4(8)
C41 C46 C47 C48 -179.5(5)
C46 C47 C48 C49 -0.9(8)
C47 C48 C49 C50 1.5(8)
C48 C49 C50 C45 -1.5(9)
C44 C45 C50 C49 178.1(5)
C46 C45 C50 C49 1.0(8)
C42 C41 C51 C52 -79.1(7)
C46 C41 C51 C52 106.4(6)
C42 C41 C51 C56 104.8(6)
C46 C41 C51 C56 -69.7(7)
C56 C51 C52 C53 3.2(8)
C41 C51 C52 C53 -172.8(5)
C56 C51 C52 N7 -172.4(5)
C41 C51 C52 N7 11.6(8)
C66 N7 C52 C51 -130.6(6)
Sm2 N7 C52 C51 71.8(6)
C66 N7 C52 C53 53.7(7)
Sm2 N7 C52 C53 -103.9(5)
C51 C52 C53 C54 -0.6(9)
N7 C52 C53 C54 175.1(5)
C52 C53 C54 C55 -1.9(9)
C53 C54 C55 C56 1.8(9)
C53 C54 C55 C60 -176.1(5)
C54 C55 C56 C57 -177.0(5)
C60 C55 C56 C57 1.0(8)
C54 C55 C56 C51 0.8(8)
C60 C55 C56 C51 178.8(5)
C52 C51 C56 C57 174.4(5)
C41 C51 C56 C57 -9.4(8)
C52 C51 C56 C55 -3.3(8)
C41 C51 C56 C55 172.9(5)
C55 C56 C57 C58 0.5(8)
C51 C56 C57 C58 -177.2(5)
C56 C57 C58 C59 -1.0(8)
C57 C58 C59 C60 0.0(9)
C58 C59 C60 C55 1.5(9)
C54 C55 C60 C59 175.9(6)
C56 C55 C60 C59 -2.0(9)
C42 N6 C61 C62 -177.8(5)
Sm2 N6 C61 C62 -16.9(7)
N6 C61 C62 C63 -177.6(6)
N6 C61 C62 N8 -0.1(8)
C65 N8 C62 C63 1.5(7)
Sm2 N8 C62 C63 -165.2(4)
C65 N8 C62 C61 -176.5(5)
Sm2 N8 C62 C61 16.8(6)
C61 C62 C63 C64 176.8(6)
N8 C62 C63 C64 -0.9(7)
C62 C63 C64 C65 0.0(7)
C62 N8 C65 C64 -1.5(7)
Sm2 N8 C65 C64 157.8(5)
C63 C64 C65 N8 1.0(7)
C52 N7 C66 C67 -169.0(5)
Sm2 N7 C66 C67 -10.1(7)
C70 N9 C67 C68 -0.3(7)
Sm2 N9 C67 C68 177.4(4)
C70 N9 C67 C66 179.9(6)
Sm2 N9 C67 C66 -2.3(7)
N7 C66 C67 C68 -171.0(6)
N7 C66 C67 N9 8.7(9)
N9 C67 C68 C69 0.5(7)
C66 C67 C68 C69 -179.8(6)
C67 C68 C69 C70 -0.5(7)
C67 N9 C70 C69 0.0(7)
Sm2 N9 C70 C69 -177.0(4)
C68 C69 C70 N9 0.3(8)
C80 O2 C77 C78 -17.3(7)
Sm2 O2 C77 C78 168.4(4)
O2 C77 C78 C79 32.8(7)
C77 C78 C79 C80 -36.4(7)
C77 O2 C80 C79 -5.9(7)
Sm2 O2 C80 C79 168.2(4)
C78 C79 C80 O2 26.4(7)
C86 C81 C82 C83 4.6(8)
C91 C81 C82 C83 -171.3(5)
C86 C81 C82 N11 -171.8(5)
C91 C81 C82 N11 12.3(8)
C101 N11 C82 C81 -139.4(6)
Sm3 N11 C82 C81 69.5(6)
C101 N11 C82 C83 44.2(8)
Sm3 N11 C82 C83 -106.9(5)
C81 C82 C83 C84 0.0(8)
N11 C82 C83 C84 176.4(5)
C82 C83 C84 C85 -3.2(9)
C83 C84 C85 C86 1.5(9)
C83 C84 C85 C90 -175.2(6)
C90 C85 C86 C87 1.7(8)
C84 C85 C86 C87 -175.0(5)
C90 C85 C86 C81 179.9(5)
C84 C85 C86 C81 3.2(8)
C82 C81 C86 C85 -6.3(8)
C91 C81 C86 C85 170.0(5)
C82 C81 C86 C87 171.9(5)
C91 C81 C86 C87 -11.8(8)
C85 C86 C87 C88 0.4(8)
C81 C86 C87 C88 -177.9(5)
C86 C87 C88 C89 -2.0(8)
C87 C88 C89 C90 1.7(9)
C88 C89 C90 C85 0.4(9)
C86 C85 C90 C89 -2.0(9)
C84 C85 C90 C89 174.6(6)
C82 C81 C91 C92 -79.5(7)
C86 C81 C91 C92 104.5(6)
C82 C81 C91 C96 108.1(6)
C86 C81 C91 C96 -67.9(7)
C96 C91 C92 C93 4.1(8)
C81 C91 C92 C93 -168.1(5)
C96 C91 C92 N12 -175.2(5)
C81 C91 C92 N12 12.6(8)
C106 N12 C92 C91 -126.5(6)
Sm3 N12 C92 C91 71.8(6)
C106 N12 C92 C93 54.2(8)
Sm3 N12 C92 C93 -107.5(5)
C91 C92 C93 C94 -3.1(9)
N12 C92 C93 C94 176.2(5)
C92 C93 C94 C95 1.3(9)
C93 C94 C95 C100 179.8(6)
C93 C94 C95 C96 -0.6(9)
C92 C91 C96 C95 -3.3(8)
C81 C91 C96 C95 169.2(5)
C92 C91 C96 C97 176.9(5)
C81 C91 C96 C97 -10.5(8)
C94 C95 C96 C91 1.5(8)
C100 C95 C96 C91 -178.8(5)
C94 C95 C96 C97 -178.7(5)
C100 C95 C96 C97 0.9(8)
C91 C96 C97 C98 179.5(5)
C95 C96 C97 C98 -0.2(8)
C96 C97 C98 C99 -1.1(9)
C97 C98 C99 C100 1.7(9)
C98 C99 C100 C95 -0.9(9)
C94 C95 C100 C99 179.3(6)
C96 C95 C100 C99 -0.4(9)
C82 N11 C101 C102 -167.6(6)
Sm3 N11 C101 C102 -13.6(8)
N11 C101 C102 N13 4.3(10)
N11 C101 C102 C103 -175.6(6)
C105 N13 C102 C101 180.0(6)
Sm3 N13 C102 C101 8.0(7)
C105 N13 C102 C103 -0.1(7)
Sm3 N13 C102 C103 -172.1(4)
C101 C102 C103 C104 179.9(7)
N13 C102 C103 C104 0.1(7)
C102 C103 C104 C105 0.0(7)
C102 N13 C105 C104 0.1(7)
Sm3 N13 C105 C104 168.9(4)
C103 C104 C105 N13 -0.1(7)
C92 N12 C106 C107 178.5(5)
Sm3 N12 C106 C107 -18.1(7)
N12 C106 C107 C108 -176.1(6)
N12 C106 C107 N14 0.5(9)
C110 N14 C107 C106 -176.0(5)
Sm3 N14 C107 C106 17.5(7)
C110 N14 C107 C108 1.3(7)
Sm3 N14 C107 C108 -165.2(4)
C106 C107 C108 C109 175.3(6)
N14 C107 C108 C109 -1.5(7)
C107 C108 C109 C110 1.1(7)
C107 N14 C110 C109 -0.5(7)
Sm3 N14 C110 C109 159.2(5)
C108 C109 C110 N14 -0.4(8)
C120 O3 C117 C118 39.3(6)
Sm3 O3 C117 C118 -147.6(4)
O3 C117 C118 C119 -24.0(6)
C117 C118 C119 C120 1.0(7)
C117 O3 C120 C119 -38.8(6)
Sm3 O3 C120 C119 148.0(4)
C118 C119 C120 O3 22.5(6)
C127 C122 C123 C124 -1.0(9)
C121 C122 C123 C124 -179.8(6)
C122 C123 C124 C125 2.1(9)
C123 C124 C125 C126 -2.0(9)
C124 C125 C126 C127 1.0(9)
C125 C126 C127 C122 0.1(10)
C123 C122 C127 C126 -0.1(10)
C121 C122 C127 C126 178.7(6)
C134 C129 C130 C131 -0.7(9)
C128 C129 C130 C131 177.8(6)
C129 C130 C131 C132 -0.8(10)
C130 C131 C132 C133 1.6(10)
C131 C132 C133 C134 -0.9(10)
C132 C133 C134 C129 -0.7(10)
C130 C129 C134 C133 1.5(9)
C128 C129 C134 C133 -177.1(6)
C141 C136 C137 C138 0.0
C135 C136 C137 C138 -177.7(8)
C136 C137 C138 C139 0.0
C137 C138 C139 C140 0.0
C138 C139 C140 C141 0.0
C139 C140 C141 C136 0.0
C137 C136 C141 C140 0.0
C135 C136 C141 C140 177.7(8)
C148 C143 C144 C145 0.0
C142 C143 C144 C145 176(2)
C143 C144 C145 C146 0.0
C144 C145 C146 C147 0.0
C145 C146 C147 C148 0.0
C146 C147 C148 C143 0.0
C144 C143 C148 C147 0.0
C142 C143 C148 C147 -176(2)
